data_4345156
loop_
_publ_author_name
'Coburger, Peter'
'Schulz, Jan'
'Klose, Jennifer'
'Schwarze, Benedikt'
'S\'arosi, Menyh\'art B'
'Hey-Hawkins, Evamarie'

_publ_section_title
;
 C2-Symmetric P,N Ligands Derived from Carborane-Based Diphosphetanes:
 Synthesis and Coordination Chemistry.
;
_journal_issue 1
_journal_name_full 'Inorganic chemistry'
_journal_page_first 292
_journal_page_last 304
_journal_paper_doi 10.1021/acs.inorgchem.6b02173
_journal_volume 56
_journal_year 2017
_chemical_formula_moiety 'C20 H36 B10 Cu I N2 P2 S2,C4 H8 O'
_chemical_formula_sum 'C24 H44 B10 Cu I N2 O P2 S2'
_chemical_formula_weight 801.22
_space_group_crystal_system triclinic
_space_group_IT_number 2
_space_group_name_Hall '-P 1'
_space_group_name_H-M_alt 'P -1'
_symmetry_space_group_name_Hall '-P 1'
_symmetry_space_group_name_H-M 'P -1'
_atom_sites_solution_hydrogens mixed
_audit_creation_method SHELXL-2014/7
_cell_angle_alpha 85.4790(10)
_cell_angle_beta 89.3260(10)
_cell_angle_gamma 76.557(2)
_cell_formula_units_Z 4
_cell_length_a 12.1008(2)
_cell_length_b 16.4689(3)
_cell_length_c 18.0498(2)
_cell_measurement_reflns_used 24544
_cell_measurement_temperature 130
_cell_measurement_theta_max 32.2110
_cell_measurement_theta_min 2.3690
_cell_volume 3487.57(10)
_computing_cell_refinement
;
CrysAlisPro, Agilent Technologies,
Version 1.171.37.35 (release 13-08-2014 CrysAlis171 .NET)
;
_computing_data_collection
;
CrysAlisPro, Agilent Technologies,
Version 1.171.37.35 (release 13-08-2014 CrysAlis171 .NET)
;
_computing_data_reduction
;
CrysAlisPro, Agilent Technologies,
Version 1.171.37.35 (release 13-08-2014 CrysAlis171 .NET)
;
_computing_structure_refinement 'SHELXL-2014/7 (Sheldrick, 2014)'
_computing_structure_solution SHELXS-2014/7
_diffrn_ambient_environment N~2~
_diffrn_ambient_temperature 130
_diffrn_detector_area_resol_mean 16.3560
_diffrn_measured_fraction_theta_full 0.999
_diffrn_measured_fraction_theta_max 1.000
_diffrn_measurement_device_type 'Xcalibur, Sapphire3, Gemini'
_diffrn_measurement_method '\w scans'
_diffrn_radiation_monochromator graphite
_diffrn_radiation_type MoK\a
_diffrn_radiation_wavelength 0.71073
_diffrn_reflns_av_R_equivalents 0.0412
_diffrn_reflns_av_unetI/netI 0.0403
_diffrn_reflns_Laue_measured_fraction_full 0.999
_diffrn_reflns_Laue_measured_fraction_max 1.000
_diffrn_reflns_limit_h_max 17
_diffrn_reflns_limit_h_min -17
_diffrn_reflns_limit_k_max 23
_diffrn_reflns_limit_k_min -23
_diffrn_reflns_limit_l_max 25
_diffrn_reflns_limit_l_min -25
_diffrn_reflns_number 83060
_diffrn_reflns_point_group_measured_fraction_full 0.999
_diffrn_reflns_point_group_measured_fraction_max 1.000
_diffrn_reflns_theta_full 25.242
_diffrn_reflns_theta_max 30.508
_diffrn_reflns_theta_min 2.253
_diffrn_source 'Enhance (Mo) X-ray Source'
_exptl_absorpt_coefficient_mu 1.747
_exptl_absorpt_correction_T_max 1.00000
_exptl_absorpt_correction_T_min 0.95750
_exptl_absorpt_correction_type multi-scan
_exptl_absorpt_process_details
; 
CrysAlisPro, Agilent Technologies,
Version 1.171.37.35 (release 13-08-2014 CrysAlis171 .NET)
(compiled Aug 13 2014,18:06:01)
Empirical absorption correction using spherical harmonics,
 implemented in SCALE3 ABSPACK scaling algorithm.
;
_exptl_crystal_colour 'clear light orange'
_exptl_crystal_density_diffrn 1.526
_exptl_crystal_description prism
_exptl_crystal_F_000 1616
_exptl_crystal_size_max 0.2000
_exptl_crystal_size_mid 0.1000
_exptl_crystal_size_min 0.1000
_refine_diff_density_max 1.004
_refine_diff_density_min -1.874
_refine_diff_density_rms 0.090
_refine_ls_extinction_method none
_refine_ls_goodness_of_fit_ref 1.026
_refine_ls_hydrogen_treatment mixed
_refine_ls_matrix_type full
_refine_ls_number_parameters 814
_refine_ls_number_reflns 21288
_refine_ls_number_restraints 0
_refine_ls_restrained_S_all 1.026
_refine_ls_R_factor_all 0.0567
_refine_ls_R_factor_gt 0.0381
_refine_ls_shift/su_max 0.001
_refine_ls_shift/su_mean 0.000
_refine_ls_structure_factor_coef Fsqd
_refine_ls_weighting_details 'w=1/[\s^2^(Fo^2^)+(0.0297P)^2^+2.9744P] where P=(Fo^2^+2Fc^2^)/3'
_refine_ls_weighting_scheme calc
_refine_ls_wR_factor_gt 0.0760
_refine_ls_wR_factor_ref 0.0835
_reflns_Friedel_coverage 0.000
_reflns_number_gt 16543
_reflns_number_total 21288
_reflns_threshold_expression 'I > 2\s(I)'
_cod_data_source_file ic6b02173_si_002.cif
_cod_data_source_block 11
_cod_database_code 4345156
_shelx_shelxl_version_number 2014/7
_shelx_space_group_comment
; 
The symmetry employed for this shelxl refinement is uniquely defined 
by the following loop, which should always be used as a source of 
symmetry information in preference to the above space-group names. 
They are only intended as comments. 
;

loop_
_space_group_symop_operation_xyz
'x, y, z'
'-x, -y, -z'

loop_
_atom_site_label
_atom_site_type_symbol
_atom_site_fract_x
_atom_site_fract_y
_atom_site_fract_z
_atom_site_U_iso_or_equiv
_atom_site_adp_type
_atom_site_occupancy
_atom_site_site_symmetry_order
_atom_site_calc_flag
_atom_site_refinement_flags_posn
_atom_site_refinement_flags_adp
_atom_site_refinement_flags_occupancy
I1 I 0.03251(2) 0.21715(2) 1.01681(2) 0.02480(4) Uani 1 1 d . . .
I2 I 0.5755(4) 0.2259(3) 0.5234(2) 0.0227(6) Uani 0.1522(17) 1 d . . P
I3 I 0.58235(8) 0.21527(6) 0.51794(5) 0.04398(18) Uani 0.8478(17) 1 d . . P
Cu1 Cu 0.5870(3) 0.2426(3) 0.38278(16) 0.040 Uiso 0.1522(17) 1 d . U P
Cu5 Cu 0.59761(3) 0.27922(3) 0.38595(2) 0.01717(12) Uani 0.8478(17) 1 d . . P
Cu7 Cu 0.03048(2) 0.28858(2) 0.88679(2) 0.01791(6) Uani 1 1 d . . .
S9 S 0.14159(5) 0.45682(4) 0.83412(3) 0.02009(11) Uani 1 1 d . . .
S11 S 0.75984(6) 0.10300(4) 0.27360(4) 0.02865(14) Uani 1 1 d . . .
S21 S -0.00511(5) 0.11054(4) 0.77353(3) 0.02294(12) Uani 1 1 d . . .
S111 S 0.42361(5) 0.46643(4) 0.32530(3) 0.02185(12) Uani 1 1 d . . .
P12 P 0.16633(5) 0.32920(4) 0.81639(3) 0.01596(11) Uani 1 1 d . . .
P15 P -0.04987(5) 0.23833(4) 0.79368(3) 0.01697(11) Uani 1 1 d . . .
P16 P 0.45417(5) 0.33844(4) 0.30767(3) 0.01709(11) Uani 1 1 d . . .
P17 P 0.72347(5) 0.22907(4) 0.29757(3) 0.01928(11) Uani 1 1 d . . .
O92 O 0.4464(2) -0.02502(13) 0.10529(13) 0.0469(5) Uani 1 1 d . . .
O125 O 0.8006(2) -0.07758(16) 0.62584(16) 0.0611(7) Uani 1 1 d . . .
N4 N -0.03894(16) 0.41549(12) 0.90529(10) 0.0186(4) Uani 1 1 d . . .
N14 N 0.585(2) 0.1077(15) 0.3653(10) 0.017(4) Uani 0.1522(17) 1 d . . P
N15 N 0.5581(4) 0.1060(3) 0.3410(3) 0.0415(11) Uani 0.8478(17) 1 d . . P
N28 N 0.18541(18) 0.09041(13) 0.85364(12) 0.0256(4) Uani 1 1 d . . .
N46 N 0.60883(17) 0.40051(12) 0.41222(10) 0.0212(4) Uani 1 1 d . . .
C1 C 0.5126(3) -0.0157(2) 0.40169(17) 0.0415(7) Uani 1 1 d . . .
C5 C 0.65961(19) 0.28311(14) 0.20678(12) 0.0181(4) Uani 1 1 d . . .
C6 C 0.01297(19) 0.47656(14) 0.88460(11) 0.0176(4) Uani 1 1 d . . .
C11 C -0.0278(2) 0.55915(14) 0.90188(12) 0.0204(4) Uani 1 1 d . . .
H11 H 0.0115 0.5999 0.8871 0.024 Uiso 1 1 calc R U .
C13 C 0.3045(2) 0.32538(15) 0.30492(12) 0.0218(5) Uani 1 1 d . . .
C20 C 0.11803(19) 0.33395(13) 0.71716(11) 0.0170(4) Uani 1 1 d . . .
C23 C 0.5343(2) 0.46982(14) 0.38768(12) 0.0191(4) Uani 1 1 d . . .
C24 C 0.32566(19) 0.29799(15) 0.82135(13) 0.0214(5) Uani 1 1 d . . .
C27 C -0.1830(2) 0.51616(16) 0.96201(13) 0.0237(5) Uani 1 1 d . . .
H27 H -0.2516 0.5281 0.9873 0.028 Uiso 1 1 calc R U .
C33 C 0.51444(19) 0.33709(13) 0.21125(12) 0.0173(4) Uani 1 1 d . . .
C35 C -0.1274(2) 0.57915(15) 0.94133(13) 0.0242(5) Uani 1 1 d . . .
H35 H -0.1568 0.6337 0.9538 0.029 Uiso 1 1 calc R U .
C40 C 0.6594(2) 0.05968(15) 0.32607(13) 0.0259(5) Uani 1 1 d . . .
C47 C -0.1355(2) 0.43633(15) 0.94475(12) 0.0216(5) Uani 1 1 d . . .
H47 H -0.1715 0.3941 0.9610 0.026 Uiso 1 1 calc R U .
C50 C -0.00145(19) 0.28878(14) 0.70591(12) 0.0177(4) Uani 1 1 d . . .
C51 C -0.2609(2) 0.35088(15) 0.79551(14) 0.0258(5) Uani 1 1 d . . .
H51A H -0.2486 0.3805 0.7493 0.039 Uiso 1 1 calc R U .
H51B H -0.2255 0.3712 0.8352 0.039 Uiso 1 1 calc R U .
H51C H -0.3410 0.3597 0.8045 0.039 Uiso 1 1 calc R U .
C53 C 0.6937(2) 0.48332(16) 0.48745(13) 0.0258(5) Uani 1 1 d . . .
H53 H 0.7491 0.4860 0.5218 0.031 Uiso 1 1 calc R U .
C63 C 0.3685(2) 0.21238(15) 0.79032(14) 0.0264(5) Uani 1 1 d . . .
H63A H 0.3658 0.2189 0.7370 0.040 Uiso 1 1 calc R U .
H63B H 0.3212 0.1756 0.8080 0.040 Uiso 1 1 calc R U .
H63C H 0.4454 0.1890 0.8066 0.040 Uiso 1 1 calc R U .
C65 C 0.8731(2) 0.24242(16) 0.30494(14) 0.0274(5) Uani 1 1 d . . .
C66 C 0.6866(2) 0.40815(16) 0.46238(13) 0.0241(5) Uani 1 1 d . . .
H66 H 0.7382 0.3600 0.4810 0.029 Uiso 1 1 calc R U .
C70 C -0.2349(2) 0.21076(17) 0.86486(14) 0.0277(5) Uani 1 1 d . . .
H70A H -0.3156 0.2207 0.8716 0.042 Uiso 1 1 calc R U .
H70B H -0.2014 0.2309 0.9056 0.042 Uiso 1 1 calc R U .
H70C H -0.2035 0.1518 0.8632 0.042 Uiso 1 1 calc R U .
C74 C -0.2595(2) 0.22232(17) 0.72696(14) 0.0272(5) Uani 1 1 d . . .
H74A H -0.2431 0.2503 0.6809 0.041 Uiso 1 1 calc R U .
H74B H -0.3403 0.2314 0.7328 0.041 Uiso 1 1 calc R U .
H74C H -0.2267 0.1634 0.7267 0.041 Uiso 1 1 calc R U .
C76 C 0.5352(2) 0.54914(15) 0.41008(13) 0.0229(5) Uani 1 1 d . . .
H76 H 0.4820 0.5964 0.3913 0.028 Uiso 1 1 calc R U .
C77 C 0.2208(2) 0.39740(17) 0.26200(14) 0.0293(5) Uani 1 1 d . . .
H77A H 0.2161 0.4482 0.2857 0.044 Uiso 1 1 calc R U .
H77B H 0.1471 0.3850 0.2615 0.044 Uiso 1 1 calc R U .
H77C H 0.2467 0.4041 0.2119 0.044 Uiso 1 1 calc R U .
C81 C -0.2094(2) 0.25715(15) 0.79150(13) 0.0216(5) Uani 1 1 d . . .
C82 C 0.1374(2) -0.03673(16) 0.95108(14) 0.0291(5) Uani 1 1 d . . .
H82 H 0.1214 -0.0793 0.9833 0.035 Uiso 1 1 calc R U .
C88 C 0.3854(2) 0.36261(16) 0.78387(15) 0.0280(5) Uani 1 1 d . . .
H88A H 0.3610 0.3748 0.7330 0.042 Uiso 1 1 calc R U .
H88B H 0.4661 0.3405 0.7858 0.042 Uiso 1 1 calc R U .
H88C H 0.3664 0.4130 0.8093 0.042 Uiso 1 1 calc R U .
C96 C 0.6162(2) 0.55533(16) 0.46032(13) 0.0257(5) Uani 1 1 d . . .
H96 H 0.6193 0.6072 0.4761 0.031 Uiso 1 1 calc R U .
C97 C 0.3033(2) 0.24132(16) 0.27498(14) 0.0281(5) Uani 1 1 d . . .
H97A H 0.2347 0.2251 0.2901 0.042 Uiso 1 1 calc R U .
H97B H 0.3677 0.1996 0.2943 0.042 Uiso 1 1 calc R U .
H97C H 0.3067 0.2465 0.2217 0.042 Uiso 1 1 calc R U .
C104 C 0.8729(2) 0.33522(17) 0.30662(15) 0.0303(6) Uani 1 1 d . . .
H10D H 0.9463 0.3405 0.3222 0.045 Uiso 1 1 calc R U .
H10E H 0.8164 0.3606 0.3408 0.045 Uiso 1 1 calc R U .
H10F H 0.8559 0.3628 0.2578 0.045 Uiso 1 1 calc R U .
C105 C 0.0609(2) 0.00255(15) 0.89580(13) 0.0252(5) Uani 1 1 d . . .
H105 H -0.0076 -0.0128 0.8901 0.030 Uiso 1 1 calc R U .
C115 C 0.9120(2) 0.19847(19) 0.38179(15) 0.0361(6) Uani 1 1 d . . .
H11A H 0.8606 0.2233 0.4190 0.054 Uiso 1 1 calc R U .
H11B H 0.9871 0.2046 0.3923 0.054 Uiso 1 1 calc R U .
H11C H 0.9126 0.1401 0.3820 0.054 Uiso 1 1 calc R U .
C124 C 0.4546(3) 0.05845(19) 0.08479(18) 0.0411(7) Uani 1 1 d . . .
H12A H 0.4703 0.0649 0.0321 0.049 Uiso 1 1 d R U .
H12B H 0.5149 0.0724 0.1126 0.049 Uiso 1 1 d R U .
C128 C 0.0893(2) 0.06548(14) 0.84901(13) 0.0222(5) Uani 1 1 d . . .
C132 C 0.2375(2) -0.01171(16) 0.95754(15) 0.0312(6) Uani 1 1 d . . .
H132 H 0.2905 -0.0372 0.9941 0.037 Uiso 1 1 calc R U .
C133 C 0.3492(2) 0.28850(19) 0.90575(14) 0.0328(6) Uani 1 1 d . . .
H13A H 0.4297 0.2716 0.9146 0.049 Uiso 1 1 calc R U .
H13B H 0.3133 0.2469 0.9288 0.049 Uiso 1 1 calc R U .
H13C H 0.3194 0.3411 0.9264 0.049 Uiso 1 1 calc R U .
C135 C 0.2710(2) 0.32201(19) 0.38733(13) 0.0317(6) Uani 1 1 d . . .
H13D H 0.2726 0.3742 0.4071 0.047 Uiso 1 1 calc R U .
H13E H 0.3237 0.2772 0.4144 0.047 Uiso 1 1 calc R U .
H13F H 0.1958 0.3125 0.3919 0.047 Uiso 1 1 calc R U .
C136 C 0.9556(2) 0.20135(19) 0.24575(17) 0.0366(6) Uani 1 1 d . . .
H13G H 0.9602 0.1422 0.2491 0.055 Uiso 1 1 calc R U .
H13H H 1.0296 0.2110 0.2540 0.055 Uiso 1 1 calc R U .
H13I H 0.9285 0.2252 0.1972 0.055 Uiso 1 1 calc R U .
C148 C 0.3413(3) 0.11332(19) 0.10168(18) 0.0409(7) Uani 1 1 d . . .
H14F H 0.2931 0.1263 0.0577 0.049 Uiso 1 1 calc R U .
H14G H 0.3499 0.1652 0.1203 0.049 Uiso 1 1 calc R U .
C151 C 0.2577(2) 0.05221(17) 0.90845(15) 0.0313(6) Uani 1 1 d . . .
H151 H 0.3248 0.0696 0.9137 0.038 Uiso 1 1 calc R U .
C172 C 0.8027(4) -0.0738(2) 0.5470(2) 0.0657(12) Uani 1 1 d . . .
H17A H 0.7287 -0.0756 0.5280 0.079 Uiso 1 1 calc R U .
H17B H 0.8581 -0.1215 0.5307 0.079 Uiso 1 1 calc R U .
C206 C 0.8079(3) 0.0018(2) 0.6470(2) 0.0550(9) Uani 1 1 d . . .
H20A H 0.8491 -0.0040 0.6936 0.066 Uiso 1 1 calc R U .
H20B H 0.7325 0.0369 0.6532 0.066 Uiso 1 1 calc R U .
C414 C 0.4875(4) 0.0675(3) 0.3800(2) 0.0476(10) Uiso 0.8478(17) 1 d . . P
C417 C 0.6168(4) -0.0642(3) 0.3825(2) 0.0427(10) Uiso 0.8478(17) 1 d . . P
C422 C 0.512(2) 0.0758(14) 0.4056(13) 0.040 Uiso 0.1522(17) 1 d . U P
C425 C 0.588(2) -0.0603(15) 0.3611(13) 0.040 Uiso 0.1522(17) 1 d . U P
C426 C 0.6683(12) -0.0232(8) 0.3218(8) 0.010(2) Uiso 0.1522(17) 1 d . . P
C427 C 0.6935(4) -0.0255(3) 0.3471(2) 0.0404(9) Uiso 0.8478(17) 1 d . . P
C513 C 0.8685(3) 0.0393(2) 0.58713(16) 0.040 Uiso 1 1 d . U .
H51F H 0.9502 0.0223 0.5946 0.048 Uiso 1 1 calc R U .
H51G H 0.8452 0.1000 0.5838 0.048 Uiso 1 1 calc R U .
C518 C 0.2921(3) 0.0613(2) 0.1608(2) 0.0578(10) Uani 1 1 d . . .
H51D H 0.2786 0.0893 0.2065 0.069 Uiso 1 1 calc R U .
H51E H 0.2213 0.0507 0.1440 0.069 Uiso 1 1 calc R U .
C614 C 0.8326(5) 0.0042(3) 0.5183(3) 0.0927(18) Uani 1 1 d . . .
H61A H 0.7678 0.0427 0.4941 0.111 Uiso 1 1 calc R U .
H61B H 0.8944 -0.0069 0.4830 0.111 Uiso 1 1 calc R U .
C913 C 0.3824(4) -0.0190(2) 0.1719(2) 0.0602(10) Uani 1 1 d . . .
H91A H 0.4306 -0.0173 0.2140 0.072 Uiso 1 1 calc R U .
H91B H 0.3480 -0.0665 0.1806 0.072 Uiso 1 1 calc R U .
B17 B 0.1075(2) 0.41872(16) 0.65539(14) 0.0205(5) Uani 1 1 d . . .
H17 H 0.1405 0.4736 0.6660 0.025 Uiso 1 1 d R U .
B26 B 0.6837(2) 0.24029(18) 0.12373(14) 0.0224(5) Uani 1 1 d . . .
H26 H 0.7466 0.1819 0.1150 0.027 Uiso 1 1 d R U .
B30 B -0.0150(2) 0.39591(16) 0.70113(14) 0.0185(5) Uani 1 1 d . . .
H30 H -0.0615 0.4355 0.7430 0.022 Uiso 1 1 d R U .
B31 B 0.1997(2) 0.32068(17) 0.64005(14) 0.0210(5) Uani 1 1 d . . .
H31 H 0.2928 0.3101 0.6414 0.025 Uiso 1 1 d R U .
B37 B 0.5543(2) 0.24164(16) 0.17295(14) 0.0203(5) Uani 1 1 d . . .
H37 H 0.5324 0.1850 0.1994 0.024 Uiso 1 1 d R U .
B38 B 0.6200(2) 0.39094(16) 0.19899(14) 0.0188(5) Uani 1 1 d . . .
H38 H 0.6417 0.4284 0.2420 0.023 Uiso 1 1 d R U .
B48 B 0.5524(2) 0.26739(18) 0.07531(15) 0.0243(5) Uani 1 1 d . . .
H48 H 0.5303 0.2250 0.0369 0.029 Uiso 1 1 d R U .
B55 B 0.1319(2) 0.24112(16) 0.67686(14) 0.0203(5) Uani 1 1 d . . .
H55 H 0.1811 0.1814 0.7034 0.024 Uiso 1 1 d R U .
B61 B 0.4884(2) 0.42094(17) 0.14768(14) 0.0223(5) Uani 1 1 d . . .
H61 H 0.4270 0.4802 0.1558 0.027 Uiso 1 1 d R U .
B80 B 0.5134(3) 0.37913(18) 0.05957(14) 0.0242(5) Uani 1 1 d . . .
H80 H 0.4666 0.4097 0.0092 0.029 Uiso 1 1 d R U .
B85 B 0.4480(2) 0.32713(17) 0.13125(14) 0.0211(5) Uani 1 1 d . . .
H85 H 0.3585 0.3240 0.1270 0.025 Uiso 1 1 d R U .
B93 B 0.6571(3) 0.32603(18) 0.05514(15) 0.0249(6) Uani 1 1 d . . .
H93 H 0.7035 0.3236 0.0023 0.030 Uiso 1 1 d R U .
B103 B 0.6191(2) 0.42007(18) 0.10201(14) 0.0240(5) Uani 1 1 d . . .
H103 H 0.6389 0.4795 0.0806 0.029 Uiso 1 1 d R U .
B106 B 0.7244(2) 0.33447(17) 0.13986(14) 0.0222(5) Uani 1 1 d . . .
H106 H 0.8140 0.3381 0.1420 0.027 Uiso 1 1 d R U .
B107 B 0.0073(2) 0.24862(18) 0.62205(14) 0.0232(5) Uani 1 1 d . . .
H107 H -0.0246 0.1933 0.6110 0.028 Uiso 1 1 d R U .
B112 B -0.0032(3) 0.33552(19) 0.55513(15) 0.0271(6) Uani 1 1 d . . .
H112 H -0.0417 0.3372 0.4999 0.032 Uiso 1 1 d R U .
B113 B -0.0191(2) 0.42775(18) 0.60451(14) 0.0242(5) Uani 1 1 d . . .
H113 H -0.0695 0.4893 0.5824 0.029 Uiso 1 1 d R U .
B123 B 0.1313(3) 0.26875(18) 0.57933(14) 0.0248(6) Uani 1 1 d . . .
H123 H 0.1790 0.2274 0.5390 0.030 Uiso 1 1 d R U .
B129 B 0.1145(3) 0.37928(18) 0.56632(14) 0.0250(6) Uani 1 1 d . . .
H129 H 0.1524 0.4098 0.5193 0.030 Uiso 1 1 d R U .
B144 B -0.0855(2) 0.34691(17) 0.63677(14) 0.0225(5) Uani 1 1 d . . .
H144 H -0.1786 0.3568 0.6358 0.027 Uiso 1 1 d R U .
H7 H 0.461(3) -0.040(2) 0.4261(18) 0.042(9) Uiso 1 1 d . . .
H10 H 0.637(5) -0.124(4) 0.397(3) 0.13(2) Uiso 1 1 d . . .
H15 H 0.758(5) -0.049(3) 0.330(3) 0.120(19) Uiso 1 1 d . . .
H18 H 0.420(5) 0.102(3) 0.398(3) 0.115(18) Uiso 1 1 d . . .

loop_
_atom_site_aniso_label
_atom_site_aniso_U_11
_atom_site_aniso_U_22
_atom_site_aniso_U_33
_atom_site_aniso_U_23
_atom_site_aniso_U_13
_atom_site_aniso_U_12
I1 0.03191(9) 0.02306(8) 0.01944(7) 0.00139(5) 0.00167(6) -0.00749(6)
I2 0.0256(10) 0.0181(8) 0.0162(8) -0.0061(6) 0.0065(6) 0.0130(7)
I3 0.0605(4) 0.0443(4) 0.0292(3) 0.0155(2) -0.0042(2) -0.0223(3)
Cu5 0.01815(17) 0.0167(2) 0.01602(15) 0.00002(12) -0.00150(12) -0.00310(13)
Cu7 0.01995(14) 0.01862(13) 0.01649(12) -0.00170(10) 0.00120(10) -0.00710(10)
S9 0.0213(3) 0.0199(3) 0.0219(3) -0.0056(2) 0.0052(2) -0.0094(2)
S11 0.0308(3) 0.0181(3) 0.0338(3) -0.0029(2) 0.0064(3) 0.0010(2)
S21 0.0270(3) 0.0172(3) 0.0260(3) -0.0043(2) -0.0009(2) -0.0071(2)
S111 0.0235(3) 0.0188(3) 0.0213(3) -0.0048(2) -0.0046(2) 0.0003(2)
P12 0.0154(3) 0.0179(3) 0.0153(2) -0.00250(19) 0.0001(2) -0.0050(2)
P15 0.0169(3) 0.0166(3) 0.0186(3) -0.0024(2) 0.0001(2) -0.0060(2)
P16 0.0161(3) 0.0185(3) 0.0166(2) -0.0027(2) 0.0003(2) -0.0034(2)
P17 0.0175(3) 0.0176(3) 0.0211(3) -0.0004(2) 0.0001(2) -0.0011(2)
O92 0.0449(14) 0.0342(12) 0.0606(14) -0.0137(10) 0.0013(11) -0.0042(10)
O125 0.0658(18) 0.0462(15) 0.0761(18) 0.0009(13) -0.0110(14) -0.0244(13)
N4 0.0196(10) 0.0200(9) 0.0170(8) -0.0029(7) 0.0018(7) -0.0060(7)
N14 0.022(10) 0.014(7) 0.012(8) 0.003(6) 0.001(6) 0.001(6)
N15 0.039(3) 0.0259(18) 0.052(3) 0.014(2) 0.010(2) 0.0012(17)
N28 0.0240(11) 0.0222(10) 0.0303(11) 0.0002(8) -0.0004(8) -0.0053(8)
N46 0.0210(10) 0.0224(10) 0.0202(9) -0.0024(7) -0.0025(7) -0.0049(8)
C1 0.051(2) 0.0356(16) 0.0400(16) 0.0110(13) -0.0019(14) -0.0184(14)
C5 0.0155(10) 0.0178(10) 0.0211(10) -0.0015(8) 0.0019(8) -0.0042(8)
C6 0.0173(11) 0.0206(11) 0.0155(9) -0.0028(8) -0.0011(8) -0.0052(8)
C11 0.0214(11) 0.0186(11) 0.0224(10) -0.0020(8) -0.0010(9) -0.0071(9)
C13 0.0170(11) 0.0290(12) 0.0204(10) -0.0051(9) 0.0014(8) -0.0067(9)
C20 0.0177(11) 0.0170(10) 0.0171(9) -0.0026(8) -0.0004(8) -0.0051(8)
C23 0.0211(11) 0.0200(11) 0.0174(10) -0.0032(8) 0.0030(8) -0.0067(8)
C24 0.0143(11) 0.0268(12) 0.0226(11) -0.0020(9) -0.0003(8) -0.0036(9)
C27 0.0185(11) 0.0306(13) 0.0214(11) -0.0054(9) 0.0009(9) -0.0034(9)
C33 0.0165(10) 0.0167(10) 0.0186(10) -0.0037(8) 0.0003(8) -0.0026(8)
C35 0.0254(13) 0.0219(12) 0.0234(11) -0.0061(9) -0.0030(9) -0.0002(9)
C40 0.0335(14) 0.0185(11) 0.0249(11) -0.0004(9) -0.0027(10) -0.0046(10)
C47 0.0193(11) 0.0268(12) 0.0205(10) -0.0047(9) 0.0033(8) -0.0078(9)
C50 0.0173(11) 0.0184(10) 0.0182(10) -0.0030(8) -0.0003(8) -0.0054(8)
C51 0.0175(12) 0.0263(12) 0.0342(13) -0.0071(10) -0.0006(10) -0.0046(9)
C53 0.0242(13) 0.0348(14) 0.0232(11) -0.0054(10) -0.0008(9) -0.0152(10)
C63 0.0192(12) 0.0246(12) 0.0329(13) -0.0016(10) 0.0004(10) -0.0005(9)
C65 0.0179(12) 0.0318(14) 0.0318(13) -0.0016(10) -0.0025(10) -0.0049(10)
C66 0.0200(12) 0.0298(13) 0.0231(11) -0.0027(9) -0.0017(9) -0.0069(9)
C70 0.0227(12) 0.0356(14) 0.0280(12) -0.0043(10) 0.0054(10) -0.0126(10)
C74 0.0238(13) 0.0322(14) 0.0291(12) -0.0049(10) -0.0012(10) -0.0125(10)
C76 0.0267(13) 0.0210(11) 0.0217(11) -0.0009(9) 0.0042(9) -0.0071(9)
C77 0.0208(12) 0.0353(14) 0.0299(13) -0.0064(10) -0.0023(10) -0.0016(10)
C81 0.0158(11) 0.0248(12) 0.0254(11) -0.0046(9) 0.0021(9) -0.0068(9)
C82 0.0364(15) 0.0213(12) 0.0281(12) -0.0005(9) 0.0064(11) -0.0045(10)
C88 0.0168(12) 0.0329(14) 0.0370(14) -0.0056(11) 0.0049(10) -0.0107(10)
C96 0.0320(14) 0.0271(13) 0.0225(11) -0.0059(9) 0.0046(10) -0.0146(10)
C97 0.0253(13) 0.0318(14) 0.0309(13) -0.0051(10) 0.0030(10) -0.0131(10)
C104 0.0219(13) 0.0380(15) 0.0338(13) -0.0021(11) -0.0014(10) -0.0129(11)
C105 0.0276(13) 0.0208(12) 0.0281(12) -0.0024(9) 0.0044(10) -0.0076(10)
C115 0.0250(14) 0.0431(17) 0.0366(15) 0.0041(12) -0.0092(11) -0.0025(12)
C124 0.0408(18) 0.0376(17) 0.0462(17) -0.0118(13) 0.0014(13) -0.0089(13)
C128 0.0224(12) 0.0177(11) 0.0264(11) -0.0060(9) 0.0029(9) -0.0030(9)
C132 0.0339(15) 0.0249(13) 0.0309(13) 0.0003(10) -0.0020(11) 0.0003(11)
C133 0.0241(13) 0.0462(17) 0.0267(12) -0.0011(11) -0.0073(10) -0.0055(11)
C135 0.0250(13) 0.0499(17) 0.0222(12) -0.0052(11) 0.0065(10) -0.0125(12)
C136 0.0191(13) 0.0422(17) 0.0463(16) -0.0049(13) 0.0055(11) -0.0028(11)
C148 0.0383(17) 0.0343(16) 0.0493(17) -0.0122(13) -0.0010(14) -0.0041(13)
C151 0.0252(13) 0.0287(14) 0.0397(14) 0.0013(11) -0.0022(11) -0.0068(10)
C172 0.064(3) 0.046(2) 0.088(3) -0.016(2) -0.032(2) -0.0105(19)
C206 0.056(2) 0.057(2) 0.057(2) -0.0142(17) -0.0094(17) -0.0187(18)
C518 0.055(2) 0.048(2) 0.073(2) -0.0170(18) 0.0240(19) -0.0140(17)
C614 0.134(5) 0.096(4) 0.074(3) -0.042(3) 0.055(3) -0.070(3)
C913 0.075(3) 0.043(2) 0.064(2) -0.0022(17) 0.013(2) -0.0177(19)
B17 0.0230(13) 0.0207(12) 0.0175(11) 0.0026(9) -0.0004(9) -0.0058(10)
B26 0.0239(14) 0.0263(14) 0.0191(11) -0.0074(10) 0.0054(10) -0.0082(10)
B30 0.0169(12) 0.0191(12) 0.0187(11) -0.0001(9) -0.0011(9) -0.0031(9)
B31 0.0200(13) 0.0259(13) 0.0176(11) -0.0030(9) 0.0040(9) -0.0058(10)
B37 0.0215(13) 0.0190(12) 0.0214(12) -0.0045(9) 0.0018(10) -0.0057(10)
B38 0.0195(12) 0.0171(12) 0.0204(11) -0.0002(9) 0.0009(9) -0.0057(9)
B48 0.0271(14) 0.0275(14) 0.0198(12) -0.0035(10) 0.0022(10) -0.0088(11)
B55 0.0204(13) 0.0206(12) 0.0203(12) -0.0045(9) 0.0012(9) -0.0049(10)
B61 0.0246(14) 0.0206(13) 0.0210(12) 0.0002(9) -0.0023(10) -0.0043(10)
B80 0.0293(15) 0.0277(14) 0.0164(11) -0.0004(10) -0.0006(10) -0.0087(11)
B85 0.0213(13) 0.0253(13) 0.0169(11) -0.0023(9) -0.0011(9) -0.0057(10)
B93 0.0292(15) 0.0285(14) 0.0193(12) -0.0027(10) 0.0035(10) -0.0111(11)
B103 0.0291(15) 0.0243(14) 0.0196(12) 0.0021(10) 0.0006(10) -0.0099(11)
B106 0.0235(13) 0.0261(14) 0.0185(11) -0.0009(10) 0.0034(10) -0.0093(10)
B107 0.0266(14) 0.0261(14) 0.0193(12) -0.0058(10) -0.0004(10) -0.0095(11)
B112 0.0295(15) 0.0365(16) 0.0173(12) -0.0019(11) -0.0041(10) -0.0116(12)
B113 0.0246(14) 0.0286(14) 0.0196(12) 0.0021(10) -0.0041(10) -0.0080(11)
B123 0.0308(15) 0.0290(14) 0.0165(11) -0.0069(10) 0.0033(10) -0.0091(11)
B129 0.0288(15) 0.0298(15) 0.0183(12) 0.0007(10) 0.0007(10) -0.0116(11)
B144 0.0220(13) 0.0267(14) 0.0198(12) 0.0011(10) -0.0049(10) -0.0084(10)

loop_
_atom_type_symbol
_atom_type_description
_atom_type_scat_dispersion_real
_atom_type_scat_dispersion_imag
_atom_type_scat_source
C C 0.0033 0.0016 'International Tables Vol C Tables 4.2.6.8 and 6.1.1.4'
H H 0.0000 0.0000 'International Tables Vol C Tables 4.2.6.8 and 6.1.1.4'
B B 0.0013 0.0007 'International Tables Vol C Tables 4.2.6.8 and 6.1.1.4'
Cu Cu 0.3201 1.2651 'International Tables Vol C Tables 4.2.6.8 and 6.1.1.4'
I I -0.4742 1.8119 'International Tables Vol C Tables 4.2.6.8 and 6.1.1.4'
N N 0.0061 0.0033 'International Tables Vol C Tables 4.2.6.8 and 6.1.1.4'
O O 0.0106 0.0060 'International Tables Vol C Tables 4.2.6.8 and 6.1.1.4'
P P 0.1023 0.0942 'International Tables Vol C Tables 4.2.6.8 and 6.1.1.4'
S S 0.1246 0.1234 'International Tables Vol C Tables 4.2.6.8 and 6.1.1.4'

loop_
_geom_angle_atom_site_label_1
_geom_angle_atom_site_label_2
_geom_angle_atom_site_label_3
_geom_angle
Cu1 I2 Cu5 14.54(10)
Cu1 I3 Cu5 14.82(10)
Cu5 Cu1 P17 84.5(3)
Cu5 Cu1 N14 169.2(7)
P17 Cu1 N14 85.9(6)
Cu5 Cu1 P16 73.6(3)
P17 Cu1 P16 94.37(11)
N14 Cu1 P16 112.3(5)
Cu5 Cu1 I3 91.5(3)
P17 Cu1 I3 134.98(14)
N14 Cu1 I3 91.6(5)
P16 Cu1 I3 127.41(14)
Cu5 Cu1 I2 88.0(3)
P17 Cu1 I2 136.93(17)
N14 Cu1 I2 95.5(5)
P16 Cu1 I2 123.85(15)
I3 Cu1 I2 4.31(10)
Cu1 Cu5 N46 169.3(3)
Cu1 Cu5 P16 90.2(3)
N46 Cu5 P16 89.16(6)
Cu1 Cu5 P17 78.8(3)
N46 Cu5 P17 111.94(6)
P16 Cu5 P17 96.13(2)
Cu1 Cu5 I3 73.7(3)
N46 Cu5 I3 98.27(6)
P16 Cu5 I3 126.98(3)
P17 Cu5 I3 127.70(3)
Cu1 Cu5 I2 77.5(3)
N46 Cu5 I2 94.21(12)
P16 Cu5 I2 125.31(10)
P17 Cu5 I2 131.62(7)
I3 Cu5 I2 4.50(9)
N4 Cu7 P15 115.74(5)
N4 Cu7 P12 88.94(5)
P15 Cu7 P12 95.73(2)
N4 Cu7 I1 102.05(5)
P15 Cu7 I1 118.796(19)
P12 Cu7 I1 132.731(19)
C6 S9 P12 102.53(8)
C40 S11 P17 104.46(9)
C128 S21 P15 102.76(8)
C23 S111 P16 102.71(8)
C24 P12 C20 109.70(10)
C24 P12 S9 99.37(8)
C20 P12 S9 101.90(7)
C24 P12 Cu7 132.17(8)
C20 P12 Cu7 106.11(7)
S9 P12 Cu7 103.17(3)
C50 P15 C81 108.90(10)
C50 P15 S21 101.80(7)
C81 P15 S21 100.08(8)
C50 P15 Cu7 105.08(7)
C81 P15 Cu7 117.91(8)
S21 P15 Cu7 121.65(3)
C13 P16 C33 109.76(10)
C13 P16 S111 100.06(8)
C33 P16 S111 101.54(7)
C13 P16 Cu5 130.60(8)
C33 P16 Cu5 107.11(7)
S111 P16 Cu5 103.55(3)
C13 P16 Cu1 118.70(13)
C33 P16 Cu1 106.35(10)
S111 P16 Cu1 119.04(12)
Cu5 P16 Cu1 16.23(11)
C65 P17 C5 108.77(11)
C65 P17 S11 98.84(9)
C5 P17 S11 101.40(7)
C65 P17 Cu1 129.52(13)
C5 P17 Cu1 108.48(10)
S11 P17 Cu1 105.85(13)
C65 P17 Cu5 118.44(9)
C5 P17 Cu5 105.59(7)
S11 P17 Cu5 122.21(4)
Cu1 P17 Cu5 16.69(11)
C913 O92 C124 104.3(2)
C206 O125 C172 107.3(3)
C6 N4 C47 117.2(2)
C6 N4 Cu7 122.89(15)
C47 N4 Cu7 119.74(16)
N15 N14 C40 80(3)
N15 N14 C422 86(3)
C40 N14 C422 120(2)
N15 N14 C414 63(3)
C40 N14 C414 108.5(16)
C422 N14 C414 23.2(11)
N15 N14 Cu1 111(3)
C40 N14 Cu1 123.9(16)
C422 N14 Cu1 115.9(17)
C414 N14 Cu1 126.1(14)
N14 N15 C40 75(3)
N14 N15 C414 95(3)
C40 N15 C414 116.8(4)
N14 N15 C422 71(3)
C40 N15 C422 112.5(10)
C414 N15 C422 24.9(10)
C128 N28 C151 116.6(2)
C23 N46 C66 117.3(2)
C23 N46 Cu5 122.91(16)
C66 N46 Cu5 119.38(16)
C425 C1 C414 114.0(11)
C425 C1 C417 21.9(11)
C414 C1 C417 118.7(4)
C425 C1 C422 118.8(14)
C414 C1 C422 23.0(9)
C417 C1 C422 113.8(9)
C425 C1 H7 119(2)
C414 C1 H7 122(2)
C417 C1 H7 120(2)
C422 C1 H7 123(2)
B26 C5 B106 62.93(15)
B26 C5 B37 63.07(15)
B106 C5 B37 113.66(18)
B26 C5 B38 113.68(17)
B106 C5 B38 62.63(14)
B37 C5 B38 110.52(17)
B26 C5 C33 109.11(17)
B106 C5 C33 108.41(16)
B37 C5 C33 59.26(13)
B38 C5 C33 58.77(13)
B26 C5 P17 123.83(16)
B106 C5 P17 127.05(16)
B37 C5 P17 113.89(15)
B38 C5 P17 118.19(15)
C33 C5 P17 115.00(13)
N4 C6 C11 123.1(2)
N4 C6 S9 121.46(17)
C11 C6 S9 115.40(17)
C35 C11 C6 118.6(2)
C35 C11 H11 120.7
C6 C11 H11 120.7
C97 C13 C77 111.2(2)
C97 C13 C135 108.6(2)
C77 C13 C135 109.3(2)
C97 C13 P16 109.60(16)
C77 C13 P16 114.57(18)
C135 C13 P16 103.23(16)
B31 C20 B17 63.10(15)
B31 C20 B30 114.03(17)
B17 C20 B30 63.39(14)
B31 C20 B55 63.01(15)
B17 C20 B55 114.13(17)
B30 C20 B55 110.32(17)
B31 C20 C50 108.71(16)
B17 C20 C50 109.43(16)
B30 C20 C50 59.12(13)
B55 C20 C50 58.56(13)
B31 C20 P12 127.82(16)
B17 C20 P12 124.20(15)
B30 C20 P12 113.11(14)
B55 C20 P12 117.85(15)
C50 C20 P12 113.80(13)
N46 C23 C76 123.2(2)
N46 C23 S111 121.16(17)
C76 C23 S111 115.59(18)
C88 C24 C63 110.9(2)
C88 C24 C133 109.8(2)
C63 C24 C133 108.6(2)
C88 C24 P12 114.59(17)
C63 C24 P12 109.94(17)
C133 C24 P12 102.66(16)
C47 C27 C35 119.0(2)
C47 C27 H27 120.5
C35 C27 H27 120.5
B61 C33 B85 62.93(15)
B61 C33 B38 63.53(15)
B85 C33 B38 113.94(17)
B61 C33 B37 114.06(17)
B85 C33 B37 63.08(15)
B38 C33 B37 110.17(17)
B61 C33 C5 109.58(17)
B85 C33 C5 108.88(16)
B38 C33 C5 59.00(13)
B37 C33 C5 58.63(13)
B61 C33 P16 123.97(15)
B85 C33 P16 127.35(16)
B38 C33 P16 113.56(14)
B37 C33 P16 117.92(15)
C5 C33 P16 114.14(13)
C11 C35 C27 118.6(2)
C11 C35 H35 120.7
C27 C35 H35 120.7
N14 C40 N15 24.5(7)
N14 C40 C426 125.1(13)
N15 C40 C426 117.3(7)
N14 C40 C427 119.9(11)
N15 C40 C427 123.4(3)
C426 C40 C427 22.9(6)
N14 C40 S11 119.2(12)
N15 C40 S11 121.1(3)
C426 C40 S11 115.7(6)
C427 C40 S11 115.4(2)
N4 C47 C27 123.4(2)
N4 C47 H47 118.3
C27 C47 H47 118.3
B107 C50 B144 63.25(15)
B107 C50 B55 63.26(15)
B144 C50 B55 113.66(17)
B107 C50 B30 113.97(17)
B144 C50 B30 63.05(15)
B55 C50 B30 109.29(17)
B107 C50 C20 108.76(17)
B144 C50 C20 108.08(16)
B55 C50 C20 58.50(13)
B30 C50 C20 57.99(13)
B107 C50 P15 124.69(16)
B144 C50 P15 126.83(16)
B55 C50 P15 114.86(15)
B30 C50 P15 117.29(14)
C20 C50 P15 114.87(13)
C81 C51 H51A 109.5
C81 C51 H51B 109.5
H51A C51 H51B 109.5
C81 C51 H51C 109.5
H51A C51 H51C 109.5
H51B C51 H51C 109.5
C66 C53 C96 118.5(2)
C66 C53 H53 120.7
C96 C53 H53 120.7
C24 C63 H63A 109.5
C24 C63 H63B 109.5
H63A C63 H63B 109.5
C24 C63 H63C 109.5
H63A C63 H63C 109.5
H63B C63 H63C 109.5
C104 C65 C115 108.1(2)
C104 C65 C136 110.9(2)
C115 C65 C136 108.9(2)
C104 C65 P17 110.26(17)
C115 C65 P17 102.87(18)
C136 C65 P17 115.28(19)
N46 C66 C53 123.4(2)
N46 C66 H66 118.3
C53 C66 H66 118.3
C81 C70 H70A 109.5
C81 C70 H70B 109.5
H70A C70 H70B 109.5
C81 C70 H70C 109.5
H70A C70 H70C 109.5
H70B C70 H70C 109.5
C81 C74 H74A 109.5
C81 C74 H74B 109.5
H74A C74 H74B 109.5
C81 C74 H74C 109.5
H74A C74 H74C 109.5
H74B C74 H74C 109.5
C96 C76 C23 118.3(2)
C96 C76 H76 120.9
C23 C76 H76 120.9
C13 C77 H77A 109.5
C13 C77 H77B 109.5
H77A C77 H77B 109.5
C13 C77 H77C 109.5
H77A C77 H77C 109.5
H77B C77 H77C 109.5
C74 C81 C51 111.6(2)
C74 C81 C70 108.9(2)
C51 C81 C70 108.4(2)
C74 C81 P15 115.81(17)
C51 C81 P15 108.98(16)
C70 C81 P15 102.59(16)
C132 C82 C105 118.9(2)
C132 C82 H82 120.6
C105 C82 H82 120.6
C24 C88 H88A 109.5
C24 C88 H88B 109.5
H88A C88 H88B 109.5
C24 C88 H88C 109.5
H88A C88 H88C 109.5
H88B C88 H88C 109.5
C76 C96 C53 119.3(2)
C76 C96 H96 120.4
C53 C96 H96 120.4
C13 C97 H97A 109.5
C13 C97 H97B 109.5
H97A C97 H97B 109.5
C13 C97 H97C 109.5
H97A C97 H97C 109.5
H97B C97 H97C 109.5
C65 C104 H10D 109.5
C65 C104 H10E 109.5
H10D C104 H10E 109.5
C65 C104 H10F 109.5
H10D C104 H10F 109.5
H10E C104 H10F 109.5
C82 C105 C128 118.1(2)
C82 C105 H105 120.9
C128 C105 H105 120.9
C65 C115 H11A 109.5
C65 C115 H11B 109.5
H11A C115 H11B 109.5
C65 C115 H11C 109.5
H11A C115 H11C 109.5
H11B C115 H11C 109.5
O92 C124 C148 106.1(3)
O92 C124 H12A 110.1
C148 C124 H12A 110.0
O92 C124 H12B 110.7
C148 C124 H12B 111.1
H12A C124 H12B 108.9
N28 C128 C105 124.3(2)
N28 C128 S21 117.79(18)
C105 C128 S21 117.78(19)
C82 C132 C151 118.7(2)
C82 C132 H132 120.7
C151 C132 H132 120.7
C24 C133 H13A 109.5
C24 C133 H13B 109.5
H13A C133 H13B 109.5
C24 C133 H13C 109.5
H13A C133 H13C 109.5
H13B C133 H13C 109.5
C13 C135 H13D 109.5
C13 C135 H13E 109.5
H13D C135 H13E 109.5
C13 C135 H13F 109.5
H13D C135 H13F 109.5
H13E C135 H13F 109.5
C65 C136 H13G 109.5
C65 C136 H13H 109.5
H13G C136 H13H 109.5
C65 C136 H13I 109.5
H13G C136 H13I 109.5
H13H C136 H13I 109.5
C124 C148 C518 104.0(3)
C124 C148 H14F 111.0
C518 C148 H14F 111.0
C124 C148 H14G 111.0
C518 C148 H14G 111.0
H14F C148 H14G 109.0
N28 C151 C132 123.4(3)
N28 C151 H151 118.3
C132 C151 H151 118.3
O125 C172 C614 109.3(3)
O125 C172 H17A 109.8
C614 C172 H17A 109.8
O125 C172 H17B 109.8
C614 C172 H17B 109.8
H17A C172 H17B 108.3
O125 C206 C513 106.9(3)
O125 C206 H20A 110.4
C513 C206 H20A 110.4
O125 C206 H20B 110.4
C513 C206 H20B 110.4
H20A C206 H20B 108.6
C422 C414 N15 83(2)
C422 C414 C1 93(2)
N15 C414 C1 123.9(4)
C422 C414 N14 61(2)
N15 C414 N14 21.7(6)
C1 C414 N14 117.2(9)
C422 C414 H18 87(4)
N15 C414 H18 117(3)
C1 C414 H18 118(3)
N14 C414 H18 117(3)
C425 C417 C427 98(3)
C425 C417 C1 69(3)
C427 C417 C1 118.5(4)
C425 C417 C426 76(3)
C427 C417 C426 22.1(6)
C1 C417 C426 111.6(6)
C425 C417 H10 105(4)
C427 C417 H10 121(3)
C1 C417 H10 120(3)
C426 C417 H10 125(3)
C414 C422 N14 95(3)
C414 C422 N15 72(2)
N14 C422 N15 23.4(8)
C414 C422 C1 64(2)
N14 C422 C1 118.8(19)
N15 C422 C1 110.0(16)
C414 C422 H18 60(3)
N14 C422 H18 120(3)
N15 C422 H18 104(3)
C1 C422 H18 99(3)
C417 C425 C1 89(3)
C417 C425 C426 83(3)
C1 C425 C426 119.7(18)
C417 C425 C427 62(3)
C1 C425 C427 113.8(17)
C426 C425 C427 20.9(7)
C417 C425 H10 51(3)
C1 C425 H10 110(3)
C426 C425 H10 110(3)
C427 C425 H10 96(3)
C427 C426 C40 82.4(16)
C427 C426 C425 91(2)
C40 C426 C425 117.9(13)
C427 C426 C417 70.3(15)
C40 C426 C417 115.3(9)
C425 C426 C417 20.7(10)
C427 C426 H15 52(3)
C40 C426 H15 102(3)
C425 C426 H15 121(3)
C417 C426 H15 104(3)
C426 C427 C417 87.6(16)
C426 C427 C40 74.6(15)
C417 C427 C40 118.5(4)
C426 C427 C425 68.2(18)
C417 C427 C425 19.5(9)
C40 C427 C425 108.8(9)
C426 C427 H15 98(4)
C417 C427 H15 127(4)
C40 C427 H15 114(4)
C425 C427 H15 130(4)
C206 C513 C614 102.6(3)
C206 C513 H51F 111.2
C614 C513 H51F 111.2
C206 C513 H51G 111.2
C614 C513 H51G 111.2
H51F C513 H51G 109.2
C913 C518 C148 103.9(3)
C913 C518 H51D 111.0
C148 C518 H51D 111.0
C913 C518 H51E 111.0
C148 C518 H51E 111.0
H51D C518 H51E 109.0
C172 C614 C513 104.0(4)
C172 C614 H61A 111.0
C513 C614 H61A 111.0
C172 C614 H61B 111.0
C513 C614 H61B 111.0
H61A C614 H61B 109.0
O92 C913 C518 105.8(3)
O92 C913 H91A 110.6
C518 C913 H91A 110.6
O92 C913 H91B 110.6
C518 C913 H91B 110.6
H91A C913 H91B 108.7
C20 B17 B113 106.11(19)
C20 B17 B129 105.45(18)
B113 B17 B129 60.55(16)
C20 B17 B31 58.40(14)
B113 B17 B31 108.13(19)
B129 B17 B31 59.81(15)
C20 B17 B30 58.58(14)
B113 B17 B30 60.04(15)
B129 B17 B30 107.55(19)
B31 B17 B30 106.43(18)
C20 B17 H17 123.7
B113 B17 H17 122.1
B129 B17 H17 122.0
B31 B17 H17 121.6
B30 B17 H17 122.8
C5 B26 B48 106.29(18)
C5 B26 B93 105.72(19)
B48 B26 B93 60.37(16)
C5 B26 B106 58.72(14)
B48 B26 B106 108.0(2)
B93 B26 B106 59.76(15)
C5 B26 B37 58.97(14)
B48 B26 B37 60.01(15)
B93 B26 B37 107.69(19)
B106 B26 B37 107.02(18)
C5 B26 H26 124.3
B48 B26 H26 121.3
B93 B26 H26 121.5
B106 B26 H26 122.1
B37 B26 H26 122.5
C20 B30 C50 62.90(13)
C20 B30 B113 105.10(18)
C50 B30 B113 105.09(18)
C20 B30 B17 58.03(14)
C50 B30 B17 108.21(17)
B113 B30 B17 59.32(15)
C20 B30 B144 107.77(18)
C50 B30 B144 57.74(14)
B113 B30 B144 59.27(15)
B17 B30 B144 107.30(18)
C20 B30 H30 122.5
C50 B30 H30 122.5
B113 B30 H30 123.2
B17 B30 H30 121.9
B144 B30 H30 122.4
C20 B31 B123 106.54(19)
C20 B31 B129 105.73(18)
B123 B31 B129 60.49(16)
C20 B31 B17 58.50(13)
B123 B31 B17 108.5(2)
B129 B31 B17 60.06(15)
C20 B31 B55 59.06(14)
B123 B31 B55 60.31(15)
B129 B31 B55 108.1(2)
B17 B31 B55 107.24(18)
C20 B31 H31 123.3
B123 B31 H31 121.0
B129 B31 H31 123.2
B17 B31 H31 122.9
B55 B31 H31 120.4
C5 B37 C33 62.11(14)
C5 B37 B48 105.08(18)
C33 B37 B48 104.73(18)
C5 B37 B26 57.97(14)
C33 B37 B26 107.36(18)
B48 B37 B26 59.47(15)
C5 B37 B85 107.32(18)
C33 B37 B85 57.60(14)
B48 B37 B85 59.38(15)
B26 B37 B85 107.33(18)
C5 B37 H37 122.5
C33 B37 H37 121.6
B48 B37 H37 124.3
B26 B37 H37 123.4
B85 B37 H37 121.7
C33 B38 C5 62.23(13)
C33 B38 B103 104.84(18)
C5 B38 B103 105.23(18)
C33 B38 B106 107.69(18)
C5 B38 B106 58.24(14)
B103 B38 B106 59.38(15)
C33 B38 B61 57.63(14)
C5 B38 B61 107.49(18)
B103 B38 B61 59.43(15)
B106 B38 B61 107.43(18)
C33 B38 H38 122.1
C5 B38 H38 121.8
B103 B38 H38 124.2
B106 B38 H38 122.3
B61 B38 H38 122.5
B26 B48 B85 109.22(19)
B26 B48 B37 60.51(15)
B85 B48 B37 60.71(15)
B26 B48 B93 59.99(16)
B85 B48 B93 107.4(2)
B37 B48 B93 107.79(19)
B26 B48 B80 107.7(2)
B85 B48 B80 59.80(15)
B37 B48 B80 107.92(18)
B93 B48 B80 59.00(16)
B26 B48 H48 120.6
B85 B48 H48 121.2
B37 B48 H48 120.4
B93 B48 H48 123.1
B80 B48 H48 123.3
C20 B55 C50 62.94(14)
C20 B55 B123 104.89(18)
C50 B55 B123 104.81(18)
C20 B55 B31 57.93(14)
C50 B55 B31 108.17(18)
B123 B55 B31 59.33(15)
C20 B55 B107 107.85(18)
C50 B55 B107 57.65(14)
B123 B55 B107 59.30(15)
B31 B55 B107 107.53(19)
C20 B55 H55 122.0
C50 B55 H55 122.7
B123 B55 H55 123.7
B31 B55 H55 121.4
B107 B55 H55 122.8
C33 B61 B85 58.57(14)
C33 B61 B103 106.00(18)
B85 B61 B103 108.04(19)
C33 B61 B80 105.72(18)
B85 B61 B80 60.01(15)
B103 B61 B80 60.33(16)
C33 B61 B38 58.84(14)
B85 B61 B38 106.72(18)
B103 B61 B38 59.70(15)
B80 B61 B38 107.38(19)
C33 B61 H61 123.9
B85 B61 H61 123.4
B103 B61 H61 120.9
B80 B61 H61 122.8
B38 B61 H61 121.1
B93 B80 B85 108.16(19)
B93 B80 B61 108.60(19)
B85 B80 B61 59.85(15)
B93 B80 B103 60.55(16)
B85 B80 B103 107.42(18)
B61 B80 B103 59.70(15)
B93 B80 B48 60.26(16)
B85 B80 B48 59.50(15)
B61 B80 B48 107.57(18)
B103 B80 B48 107.9(2)
B93 B80 H80 120.9
B85 B80 H80 121.8
B61 B80 H80 122.4
B103 B80 H80 122.6
B48 B80 H80 121.2
C33 B85 B48 106.50(19)
C33 B85 B61 58.50(14)
B48 B85 B61 108.8(2)
C33 B85 B80 105.77(19)
B48 B85 B80 60.69(15)
B61 B85 B80 60.15(15)
C33 B85 B37 59.32(14)
B48 B85 B37 59.91(15)
B61 B85 B37 107.47(19)
B80 B85 B37 107.98(19)
C33 B85 H85 124.9
B48 B85 H85 120.4
B61 B85 H85 122.3
B80 B85 H85 121.2
B37 B85 H85 122.0
B80 B93 B106 108.45(19)
B80 B93 B26 108.80(19)
B106 B93 B26 60.20(15)
B80 B93 B48 60.74(16)
B106 B93 B48 107.80(18)
B26 B93 B48 59.64(16)
B80 B93 B103 60.40(16)
B106 B93 B103 59.44(15)
B26 B93 B103 107.75(18)
B48 B93 B103 108.15(19)
B80 B93 H93 121.2
B106 B93 H93 121.3
B26 B93 H93 121.7
B48 B93 H93 122.3
B103 B93 H93 121.6
B106 B103 B61 109.44(18)
B106 B103 B38 60.45(14)
B61 B103 B38 60.87(15)
B106 B103 B80 107.7(2)
B61 B103 B80 59.97(15)
B38 B103 B80 108.01(19)
B106 B103 B93 59.82(16)
B61 B103 B93 107.6(2)
B38 B103 B93 107.60(18)
B80 B103 B93 59.05(16)
B106 B103 H103 122.2
B61 B103 H103 119.8
B38 B103 H103 121.2
B80 B103 H103 121.8
B93 B103 H103 123.4
C5 B106 B103 106.57(19)
C5 B106 B93 105.66(19)
B103 B106 B93 60.74(16)
C5 B106 B26 58.35(14)
B103 B106 B26 108.7(2)
B93 B106 B26 60.04(15)
C5 B106 B38 59.14(14)
B103 B106 B38 60.17(15)
B93 B106 B38 108.1(2)
B26 B106 B38 107.18(19)
C5 B106 H106 124.3
B103 B106 H106 120.8
B93 B106 H106 121.6
B26 B106 H106 122.2
B38 B106 H106 121.9
C50 B107 B123 106.66(19)
C50 B107 B144 58.66(14)
B123 B107 B144 107.6(2)
C50 B107 B112 105.72(19)
B123 B107 B112 60.13(16)
B144 B107 B112 59.50(16)
C50 B107 B55 59.09(14)
B123 B107 B55 60.20(15)
B144 B107 B55 106.71(18)
B112 B107 B55 107.5(2)
C50 B107 H107 123.4
B123 B107 H107 121.8
B144 B107 H107 122.2
B112 B107 H107 122.3
B55 B107 H107 122.3
B129 B112 B144 108.40(19)
B129 B112 B123 60.47(17)
B144 B112 B123 107.73(19)
B129 B112 B107 108.5(2)
B144 B112 B107 60.22(15)
B123 B112 B107 59.55(16)
B129 B112 B113 60.33(16)
B144 B112 B113 59.52(16)
B123 B112 B113 107.9(2)
B107 B112 B113 107.70(18)
B129 B112 H112 120.7
B144 B112 H112 122.1
B123 B112 H112 121.7
B107 B112 H112 122.1
B113 B112 H112 121.9
B17 B113 B144 109.59(19)
B17 B113 B30 60.64(14)
B144 B113 B30 60.79(15)
B17 B113 B129 59.97(15)
B144 B113 B129 107.2(2)
B30 B113 B129 107.57(19)
B17 B113 B112 107.6(2)
B144 B113 B112 59.51(16)
B30 B113 B112 107.48(19)
B129 B113 B112 58.92(16)
B17 B113 H113 121.1
B144 B113 H113 121.1
B30 B113 H113 121.7
B129 B113 H113 122.6
B112 B113 H113 122.4
B31 B123 B107 109.32(18)
B31 B123 B112 107.8(2)
B107 B123 B112 60.32(16)
B31 B123 B129 59.89(16)
B107 B123 B129 108.1(2)
B112 B123 B129 59.27(17)
B31 B123 B55 60.36(15)
B107 B123 B55 60.50(15)
B112 B123 B55 107.88(19)
B129 B123 B55 107.64(18)
B31 B123 H123 121.9
B107 B123 H123 121.4
B112 B123 H123 120.5
B129 B123 H123 120.8
B55 B123 H123 123.5
B112 B129 B31 108.4(2)
B112 B129 B17 108.72(19)
B31 B129 B17 60.13(15)
B112 B129 B123 60.26(17)
B31 B129 B123 59.62(15)
B17 B129 B123 107.88(18)
B112 B129 B113 60.75(17)
B31 B129 B113 107.53(18)
B17 B129 B113 59.48(15)
B123 B129 B113 108.1(2)
B112 B129 H129 122.2
B31 B129 H129 121.2
B17 B129 H129 120.3
B123 B129 H129 122.7
B113 B129 H129 121.8
C50 B144 B112 105.89(19)
C50 B144 B113 106.79(19)
B112 B144 B113 60.97(16)
C50 B144 B107 58.09(14)
B112 B144 B107 60.27(16)
B113 B144 B107 108.9(2)
C50 B144 B30 59.20(14)
B112 B144 B30 107.95(19)
B113 B144 B30 59.94(15)
B107 B144 B30 106.76(19)
C50 B144 H144 123.5
B112 B144 H144 122.3
B113 B144 H144 120.9
B107 B144 H144 122.6
B30 B144 H144 121.5

loop_
_geom_bond_atom_site_label_1
_geom_bond_atom_site_label_2
_geom_bond_distance
I1 Cu7 2.5388(3)
I2 Cu1 2.537(5)
I2 Cu5 2.598(5)
I3 Cu1 2.448(3)
I3 Cu5 2.5502(9)
Cu1 Cu5 0.653(4)
Cu1 P17 2.228(3)
Cu1 N14 2.27(2)
Cu1 P16 2.334(3)
Cu5 N46 2.124(2)
Cu5 P16 2.2391(7)
Cu5 P17 2.2610(7)
Cu7 N4 2.1149(19)
Cu7 P15 2.2553(6)
Cu7 P12 2.2567(6)
S9 C6 1.771(2)
S9 P12 2.1025(8)
S11 C40 1.776(3)
S11 P17 2.0984(8)
S21 C128 1.787(2)
S21 P15 2.1072(8)
S111 C23 1.774(2)
S111 P16 2.1027(8)
P12 C24 1.878(2)
P12 C20 1.881(2)
P15 C50 1.882(2)
P15 C81 1.883(2)
P16 C13 1.874(2)
P16 C33 1.879(2)
P17 C65 1.881(3)
P17 C5 1.885(2)
O92 C913 1.420(4)
O92 C124 1.421(4)
O125 C206 1.413(4)
O125 C172 1.419(5)
N4 C6 1.332(3)
N4 C47 1.350(3)
N14 N15 0.556(16)
N14 C40 1.30(2)
N14 C422 1.32(3)
N14 C414 1.50(3)
N15 C40 1.321(6)
N15 C414 1.341(7)
N15 C422 1.40(2)
N28 C128 1.326(3)
N28 C151 1.344(3)
N46 C23 1.328(3)
N46 C66 1.347(3)
C1 C425 1.29(2)
C1 C414 1.359(5)
C1 C417 1.384(6)
C1 C422 1.51(2)
C1 H7 0.91(3)
C5 B26 1.700(3)
C5 B106 1.707(3)
C5 B37 1.718(4)
C5 B38 1.723(3)
C5 C33 1.779(3)
C6 C11 1.393(3)
C11 C35 1.379(3)
C11 H11 0.9300
C13 C97 1.529(3)
C13 C77 1.532(3)
C13 C135 1.537(3)
C20 B31 1.696(3)
C20 B17 1.698(3)
C20 B30 1.708(3)
C20 B55 1.717(3)
C20 C50 1.793(3)
C23 C76 1.400(3)
C24 C88 1.531(3)
C24 C63 1.532(3)
C24 C133 1.542(3)
C27 C47 1.365(3)
C27 C35 1.387(4)
C27 H27 0.9300
C33 B61 1.697(3)
C33 B85 1.698(3)
C33 B38 1.719(3)
C33 B37 1.730(3)
C35 H35 0.9300
C40 C426 1.352(13)
C40 C427 1.390(5)
C47 H47 0.9300
C50 B107 1.692(3)
C50 B144 1.702(3)
C50 B55 1.718(3)
C50 B30 1.729(3)
C51 C81 1.532(3)
C51 H51A 0.9600
C51 H51B 0.9600
C51 H51C 0.9600
C53 C66 1.372(3)
C53 C96 1.388(4)
C53 H53 0.9300
C63 H63A 0.9600
C63 H63B 0.9600
C63 H63C 0.9600
C65 C104 1.531(4)
C65 C115 1.539(4)
C65 C136 1.540(4)
C66 H66 0.9300
C70 C81 1.540(3)
C70 H70A 0.9600
C70 H70B 0.9600
C70 H70C 0.9600
C74 C81 1.529(3)
C74 H74A 0.9600
C74 H74B 0.9600
C74 H74C 0.9600
C76 C96 1.370(3)
C76 H76 0.9300
C77 H77A 0.9600
C77 H77B 0.9600
C77 H77C 0.9600
C82 C132 1.376(4)
C82 C105 1.383(4)
C82 H82 0.9300
C88 H88A 0.9600
C88 H88B 0.9600
C88 H88C 0.9600
C96 H96 0.9300
C97 H97A 0.9600
C97 H97B 0.9600
C97 H97C 0.9600
C104 H10D 0.9600
C104 H10E 0.9600
C104 H10F 0.9600
C105 C128 1.388(3)
C105 H105 0.9300
C115 H11A 0.9600
C115 H11B 0.9600
C115 H11C 0.9600
C124 C148 1.499(4)
C124 H12A 0.9703
C124 H12B 0.9708
C132 C151 1.386(4)
C132 H132 0.9300
C133 H13A 0.9600
C133 H13B 0.9600
C133 H13C 0.9600
C135 H13D 0.9600
C135 H13E 0.9600
C135 H13F 0.9600
C136 H13G 0.9600
C136 H13H 0.9600
C136 H13I 0.9600
C148 C518 1.518(5)
C148 H14F 0.9700
C148 H14G 0.9700
C151 H151 0.9300
C172 C614 1.469(6)
C172 H17A 0.9700
C172 H17B 0.9700
C206 C513 1.475(5)
C206 H20A 0.9700
C206 H20B 0.9700
C414 C422 0.59(2)
C414 H18 0.95(5)
C417 C425 0.52(2)
C417 C427 1.368(6)
C417 C426 1.452(14)
C417 H10 0.97(6)
C422 H18 1.10(5)
C425 C426 1.42(3)
C425 C427 1.53(3)
C425 H10 1.22(6)
C426 C427 0.547(14)
C426 H15 1.07(5)
C427 H15 0.85(5)
C513 C614 1.520(5)
C513 H51F 0.9700
C513 H51G 0.9700
C518 C913 1.508(5)
C518 H51D 0.9700
C518 H51E 0.9700
C614 H61A 0.9700
C614 H61B 0.9700
C913 H91A 0.9700
C913 H91B 0.9700
B17 B113 1.766(4)
B17 B129 1.775(4)
B17 B31 1.776(4)
B17 B30 1.790(4)
B17 H17 1.1002
B26 B48 1.769(4)
B26 B93 1.776(4)
B26 B106 1.778(4)
B26 B37 1.788(4)
B26 H26 1.0998
B30 B113 1.779(4)
B30 B144 1.794(4)
B30 H30 1.1005
B31 B123 1.765(4)
B31 B129 1.770(4)
B31 B55 1.784(4)
B31 H31 1.0995
B37 B48 1.779(4)
B37 B85 1.793(4)
B37 H37 1.0998
B38 B103 1.778(4)
B38 B106 1.783(4)
B38 B61 1.798(4)
B38 H38 1.0993
B48 B85 1.770(4)
B48 B93 1.782(4)
B48 B80 1.791(4)
B48 H48 1.0986
B55 B123 1.783(4)
B55 B107 1.788(4)
B55 H55 1.1001
B61 B85 1.772(4)
B61 B103 1.773(4)
B61 B80 1.778(4)
B61 H61 1.0999
B80 B93 1.760(4)
B80 B85 1.775(4)
B80 B103 1.784(4)
B80 H80 1.0997
B85 H85 1.1000
B93 B106 1.770(4)
B93 B103 1.787(4)
B93 H93 1.0991
B103 B106 1.763(4)
B103 H103 1.1004
B106 H106 1.1008
B107 B123 1.767(4)
B107 B144 1.780(4)
B107 B112 1.780(4)
B107 H107 1.1007
B112 B129 1.759(4)
B112 B144 1.767(4)
B112 B123 1.777(4)
B112 B113 1.792(4)
B112 H112 1.1005
B113 B144 1.767(4)
B113 B129 1.785(4)
B113 H113 1.1008
B123 B129 1.781(4)
B123 H123 1.1011
B129 H129 1.1014
B144 H144 1.1003

loop_
_geom_torsion_atom_site_label_1
_geom_torsion_atom_site_label_2
_geom_torsion_atom_site_label_3
_geom_torsion_atom_site_label_4
_geom_torsion
P17 Cu1 Cu5 N46 -177.2(14)
N14 Cu1 Cu5 N46 -149(2)
P16 Cu1 Cu5 N46 86.5(15)
I3 Cu1 Cu5 N46 -42.2(15)
I2 Cu1 Cu5 N46 -39.7(15)
P17 Cu1 Cu5 P16 96.21(6)
N14 Cu1 Cu5 P16 125(3)
I3 Cu1 Cu5 P16 -128.74(8)
I2 Cu1 Cu5 P16 -126.26(11)
N14 Cu1 Cu5 P17 28(3)
P16 Cu1 Cu5 P17 -96.21(6)
I3 Cu1 Cu5 P17 135.05(12)
I2 Cu1 Cu5 P17 137.54(14)
P17 Cu1 Cu5 I3 -135.05(12)
N14 Cu1 Cu5 I3 -107(3)
P16 Cu1 Cu5 I3 128.74(8)
I2 Cu1 Cu5 I3 2.48(11)
P17 Cu1 Cu5 I2 -137.54(14)
N14 Cu1 Cu5 I2 -109(3)
P16 Cu1 Cu5 I2 126.26(11)
I3 Cu1 Cu5 I2 -2.48(11)
C422 N14 N15 C40 -121.0(16)
C414 N14 N15 C40 -116.4(7)
Cu1 N14 N15 C40 123(2)
C40 N14 N15 C414 116.4(7)
C422 N14 N15 C414 -4.5(16)
Cu1 N14 N15 C414 -120.9(17)
C40 N14 N15 C422 121.0(16)
C414 N14 N15 C422 4.5(16)
Cu1 N14 N15 C422 -116(3)
C65 P17 C5 B26 80.9(2)
S11 P17 C5 B26 -22.66(19)
Cu1 P17 C5 B26 -133.8(2)
Cu5 P17 C5 B26 -151.03(17)
C65 P17 C5 B106 1.3(2)
S11 P17 C5 B106 -102.26(18)
Cu1 P17 C5 B106 146.6(2)
Cu5 P17 C5 B106 129.37(18)
C65 P17 C5 B37 153.44(15)
S11 P17 C5 B37 49.91(15)
Cu1 P17 C5 B37 -61.3(2)
Cu5 P17 C5 B37 -78.46(15)
C65 P17 C5 B38 -74.31(18)
S11 P17 C5 B38 -177.84(14)
Cu1 P17 C5 B38 71.0(2)
Cu5 P17 C5 B38 53.79(16)
C65 P17 C5 C33 -140.78(15)
S11 P17 C5 C33 115.68(13)
Cu1 P17 C5 C33 4.5(2)
Cu5 P17 C5 C33 -12.69(16)
C47 N4 C6 C11 0.1(3)
Cu7 N4 C6 C11 -174.68(16)
C47 N4 C6 S9 178.83(17)
Cu7 N4 C6 S9 4.1(3)
P12 S9 C6 N4 3.69(19)
P12 S9 C6 C11 -177.46(15)
N4 C6 C11 C35 -1.0(3)
S9 C6 C11 C35 -179.82(18)
C33 P16 C13 C97 60.90(18)
S111 P16 C13 C97 167.14(15)
Cu5 P16 C13 C97 -75.11(18)
Cu1 P16 C13 C97 -61.6(2)
C33 P16 C13 C77 -64.85(19)
S111 P16 C13 C77 41.39(17)
Cu5 P16 C13 C77 159.13(13)
Cu1 P16 C13 C77 172.63(17)
C33 P16 C13 C135 176.42(16)
S111 P16 C13 C135 -77.34(16)
Cu5 P16 C13 C135 40.4(2)
Cu1 P16 C13 C135 53.9(2)
C24 P12 C20 B31 -4.6(2)
S9 P12 C20 B31 100.01(18)
Cu7 P12 C20 B31 -152.34(17)
C24 P12 C20 B17 -85.1(2)
S9 P12 C20 B17 19.50(19)
Cu7 P12 C20 B17 127.15(17)
C24 P12 C20 B30 -157.72(15)
S9 P12 C20 B30 -53.12(15)
Cu7 P12 C20 B30 54.54(15)
C24 P12 C20 B55 71.54(18)
S9 P12 C20 B55 176.15(15)
Cu7 P12 C20 B55 -76.20(16)
C24 P12 C20 C50 137.22(14)
S9 P12 C20 C50 -118.17(13)
Cu7 P12 C20 C50 -10.52(15)
C66 N46 C23 C76 1.6(3)
Cu5 N46 C23 C76 174.05(16)
C66 N46 C23 S111 -176.68(17)
Cu5 N46 C23 S111 -4.2(3)
P16 S111 C23 N46 -1.3(2)
P16 S111 C23 C76 -179.69(15)
C20 P12 C24 C88 66.6(2)
S9 P12 C24 C88 -39.75(18)
Cu7 P12 C24 C88 -157.20(14)
C20 P12 C24 C63 -59.08(18)
S9 P12 C24 C63 -165.41(15)
Cu7 P12 C24 C63 77.14(18)
C20 P12 C24 C133 -174.45(16)
S9 P12 C24 C133 79.22(17)
Cu7 P12 C24 C133 -38.2(2)
B26 C5 C33 B61 -66.6(2)
B106 C5 C33 B61 0.3(2)
B37 C5 C33 B61 -106.85(19)
B38 C5 C33 B61 40.03(17)
P17 C5 C33 B61 149.11(15)
B26 C5 C33 B85 0.5(2)
B106 C5 C33 B85 67.4(2)
B37 C5 C33 B85 -39.74(17)
B38 C5 C33 B85 107.15(19)
P17 C5 C33 B85 -143.78(16)
B26 C5 C33 B38 -106.68(19)
B106 C5 C33 B38 -39.78(17)
B37 C5 C33 B38 -146.88(18)
P17 C5 C33 B38 109.07(17)
B26 C5 C33 B37 40.20(17)
B106 C5 C33 B37 107.11(19)
B38 C5 C33 B37 146.88(18)
P17 C5 C33 B37 -104.04(17)
B26 C5 C33 P16 149.33(15)
B106 C5 C33 P16 -143.76(15)
B37 C5 C33 P16 109.13(17)
B38 C5 C33 P16 -103.99(16)
P17 C5 C33 P16 5.1(2)
C13 P16 C33 B61 80.6(2)
S111 P16 C33 B61 -24.62(19)
Cu5 P16 C33 B61 -132.86(17)
Cu1 P16 C33 B61 -149.8(2)
C13 P16 C33 B85 0.8(2)
S111 P16 C33 B85 -104.47(18)
Cu5 P16 C33 B85 147.28(17)
Cu1 P16 C33 B85 130.3(2)
C13 P16 C33 B38 153.61(15)
S111 P16 C33 B38 48.37(15)
Cu5 P16 C33 B38 -59.87(15)
Cu1 P16 C33 B38 -76.81(19)
C13 P16 C33 B37 -75.33(18)
S111 P16 C33 B37 179.43(15)
Cu5 P16 C33 B37 71.18(17)
Cu1 P16 C33 B37 54.2(2)
C13 P16 C33 C5 -141.24(14)
S111 P16 C33 C5 113.52(13)
Cu5 P16 C33 C5 5.27(15)
Cu1 P16 C33 C5 -11.67(19)
C6 C11 C35 C27 -0.1(3)
C47 C27 C35 C11 2.1(3)
C422 N14 C40 N15 80(3)
C414 N14 C40 N15 57(3)
Cu1 N14 C40 N15 -109(3)
N15 N14 C40 C426 -79(3)
C422 N14 C40 C426 1(2)
C414 N14 C40 C426 -21.5(16)
Cu1 N14 C40 C426 171.8(9)
N15 N14 C40 C427 -106(3)
C422 N14 C40 C427 -26(2)
C414 N14 C40 C427 -48.1(13)
Cu1 N14 C40 C427 145.2(8)
N15 N14 C40 S11 102(3)
C422 N14 C40 S11 -178.6(15)
C414 N14 C40 S11 159.1(7)
Cu1 N14 C40 S11 -7.6(14)
C414 N15 C40 N14 -88(3)
C422 N15 C40 N14 -61(3)
N14 N15 C40 C426 115(3)
C414 N15 C40 C426 27.2(9)
C422 N15 C40 C426 54.2(14)
N14 N15 C40 C427 90(3)
C414 N15 C40 C427 1.5(6)
C422 N15 C40 C427 28.5(13)
N14 N15 C40 S11 -93(3)
C414 N15 C40 S11 179.0(3)
C422 N15 C40 S11 -154.0(12)
P17 S11 C40 N14 1.7(8)
P17 S11 C40 N15 30.0(3)
P17 S11 C40 C426 -177.8(7)
P17 S11 C40 C427 -152.3(3)
C6 N4 C47 C27 2.0(3)
Cu7 N4 C47 C27 176.96(18)
C35 C27 C47 N4 -3.1(4)
B31 C20 C50 B107 -0.3(2)
B17 C20 C50 B107 66.9(2)
B30 C20 C50 B107 107.08(19)
B55 C20 C50 B107 -40.06(17)
P12 C20 C50 B107 -149.26(15)
B31 C20 C50 B144 -67.4(2)
B17 C20 C50 B144 -0.2(2)
B30 C20 C50 B144 39.98(17)
B55 C20 C50 B144 -107.16(19)
P12 C20 C50 B144 143.64(15)
B31 C20 C50 B55 39.77(17)
B17 C20 C50 B55 107.00(19)
B30 C20 C50 B55 147.14(18)
P12 C20 C50 B55 -109.20(17)
B31 C20 C50 B30 -107.37(18)
B17 C20 C50 B30 -40.14(16)
B55 C20 C50 B30 -147.14(18)
P12 C20 C50 B30 103.66(16)
B31 C20 C50 P15 144.80(15)
B17 C20 C50 P15 -147.97(15)
B30 C20 C50 P15 -107.83(16)
B55 C20 C50 P15 105.03(17)
P12 C20 C50 P15 -4.17(19)
C81 P15 C50 B107 -77.4(2)
S21 P15 C50 B107 27.73(19)
Cu7 P15 C50 B107 155.42(17)
C81 P15 C50 B144 3.1(2)
S21 P15 C50 B144 108.20(18)
Cu7 P15 C50 B144 -124.10(18)
C81 P15 C50 B55 -150.97(15)
S21 P15 C50 B55 -45.87(16)
Cu7 P15 C50 B55 81.82(15)
C81 P15 C50 B30 78.59(18)
S21 P15 C50 B30 -176.31(14)
Cu7 P15 C50 B30 -48.62(16)
C81 P15 C50 C20 143.86(14)
S21 P15 C50 C20 -111.04(13)
Cu7 P15 C50 C20 16.66(15)
C5 P17 C65 C104 63.0(2)
S11 P17 C65 C104 168.32(16)
Cu1 P17 C65 C104 -72.6(2)
Cu5 P17 C65 C104 -57.44(19)
C5 P17 C65 C115 178.10(17)
S11 P17 C65 C115 -76.59(17)
Cu1 P17 C65 C115 42.5(3)
Cu5 P17 C65 C115 57.65(19)
C5 P17 C65 C136 -63.6(2)
S11 P17 C65 C136 41.7(2)
Cu1 P17 C65 C136 160.9(2)
Cu5 P17 C65 C136 175.99(16)
C23 N46 C66 C53 -1.5(3)
Cu5 N46 C66 C53 -174.28(18)
C96 C53 C66 N46 0.5(4)
N46 C23 C76 C96 -0.6(3)
S111 C23 C76 C96 177.69(18)
C50 P15 C81 C74 60.1(2)
S21 P15 C81 C74 -46.19(18)
Cu7 P15 C81 C74 179.60(15)
C50 P15 C81 C51 -66.70(18)
S21 P15 C81 C51 -172.99(15)
Cu7 P15 C81 C51 52.81(18)
C50 P15 C81 C70 178.56(15)
S21 P15 C81 C70 72.27(15)
Cu7 P15 C81 C70 -61.93(17)
C23 C76 C96 C53 -0.4(3)
C66 C53 C96 C76 0.4(4)
C132 C82 C105 C128 0.3(4)
C913 O92 C124 C148 -39.2(3)
C151 N28 C128 C105 -1.1(4)
C151 N28 C128 S21 -176.42(19)
C82 C105 C128 N28 0.2(4)
C82 C105 C128 S21 175.47(18)
P15 S21 C128 N28 -62.86(19)
P15 S21 C128 C105 121.56(18)
C105 C82 C132 C151 0.2(4)
O92 C124 C148 C518 23.7(3)
C128 N28 C151 C132 1.7(4)
C82 C132 C151 N28 -1.2(4)
C206 O125 C172 C614 10.4(5)
C172 O125 C206 C513 -27.1(4)
N14 N15 C414 C422 10(4)
C40 N15 C414 C422 86(2)
N14 N15 C414 C1 -79(3)
C40 N15 C414 C1 -2.9(7)
C422 N15 C414 C1 -89(2)
C40 N15 C414 N14 76(3)
C422 N15 C414 N14 -10(4)
C425 C1 C414 C422 -108(3)
C417 C1 C414 C422 -84(3)
C425 C1 C414 N15 -24.1(14)
C417 C1 C414 N15 -0.2(7)
C422 C1 C414 N15 83(3)
C425 C1 C414 N14 -48.2(15)
C417 C1 C414 N14 -24.3(9)
C422 C1 C414 N14 59(3)
N15 N14 C414 C422 -168(4)
C40 N14 C414 C422 123(3)
Cu1 N14 C414 C422 -71(3)
C40 N14 C414 N15 -69(2)
C422 N14 C414 N15 168(4)
Cu1 N14 C414 N15 98(3)
N15 N14 C414 C1 114(3)
C40 N14 C414 C1 45.2(13)
C422 N14 C414 C1 -78(3)
Cu1 N14 C414 C1 -148.6(8)
C414 C1 C417 C425 -83(3)
C422 C1 C417 C425 -108(3)
C425 C1 C417 C427 88(3)
C414 C1 C417 C427 4.6(6)
C422 C1 C417 C427 -20.5(11)
C425 C1 C417 C426 65(3)
C414 C1 C417 C426 -18.6(8)
C422 C1 C417 C426 -43.7(12)
N15 C414 C422 N14 -4.3(15)
C1 C414 C422 N14 119.5(15)
C1 C414 C422 N15 123.8(5)
N14 C414 C422 N15 4.3(15)
N15 C414 C422 C1 -123.8(5)
N14 C414 C422 C1 -119.5(15)
N15 N14 C422 C414 10(4)
C40 N14 C422 C414 -66(3)
Cu1 N14 C422 C414 122(2)
C40 N14 C422 N15 -77(3)
C414 N14 C422 N15 -10(4)
Cu1 N14 C422 N15 112(3)
N15 N14 C422 C1 73(3)
C40 N14 C422 C1 -3(3)
C414 N14 C422 C1 63(2)
Cu1 N14 C422 C1 -174.9(12)
N14 N15 C422 C414 -169(4)
C40 N15 C422 C414 -105(2)
C40 N15 C422 N14 64(3)
C414 N15 C422 N14 169(4)
N14 N15 C422 C1 -117(3)
C40 N15 C422 C1 -52.8(17)
C414 N15 C422 C1 52.6(19)
C425 C1 C422 C414 84(3)
C417 C1 C422 C414 108(2)
C425 C1 C422 N14 2(3)
C414 C1 C422 N14 -81(3)
C417 C1 C422 N14 26(2)
C425 C1 C422 N15 26(2)
C414 C1 C422 N15 -57(2)
C417 C1 C422 N15 50.2(17)
C427 C417 C425 C1 -117.5(10)
C426 C417 C425 C1 -120.0(15)
C427 C417 C425 C426 2.6(13)
C1 C417 C425 C426 120.0(15)
C1 C417 C425 C427 117.5(10)
C426 C417 C425 C427 -2.6(13)
C414 C1 C425 C417 107(3)
C422 C1 C425 C417 82(3)
C414 C1 C425 C426 26(2)
C417 C1 C425 C426 -82(3)
C422 C1 C425 C426 1(3)
C414 C1 C425 C427 48.3(19)
C417 C1 C425 C427 -59(3)
C422 C1 C425 C427 23(2)
N14 C40 C426 C427 -84.5(19)
N15 C40 C426 C427 -111.8(15)
S11 C40 C426 C427 94.9(15)
N14 C40 C426 C425 2(2)
N15 C40 C426 C425 -24.9(18)
C427 C40 C426 C425 87(2)
S11 C40 C426 C425 -178.2(14)
N14 C40 C426 C417 -20.6(17)
N15 C40 C426 C417 -47.9(13)
C427 C40 C426 C417 64.0(15)
S11 C40 C426 C417 158.8(7)
C417 C425 C426 C427 -6(3)
C1 C425 C426 C427 79(3)
C417 C425 C426 C40 -88(3)
C1 C425 C426 C40 -3(3)
C427 C425 C426 C40 -81.9(19)
C1 C425 C426 C417 85(3)
C427 C425 C426 C417 6(3)
C425 C417 C426 C427 173(3)
C1 C417 C426 C427 113.1(14)
C425 C417 C426 C40 102(3)
C427 C417 C426 C40 -71.1(16)
C1 C417 C426 C40 42.0(13)
C427 C417 C426 C425 -173(3)
C1 C417 C426 C425 -60(3)
C40 C426 C427 C417 120.4(5)
C425 C426 C427 C417 2.4(12)
C425 C426 C427 C40 -118.0(12)
C417 C426 C427 C40 -120.4(5)
C40 C426 C427 C425 118.0(12)
C417 C426 C427 C425 -2.4(12)
C425 C417 C427 C426 -7(3)
C1 C417 C427 C426 -76.9(16)
C425 C417 C427 C40 64(3)
C1 C417 C427 C40 -5.8(6)
C426 C417 C427 C40 71.1(15)
C1 C417 C427 C425 -70(3)
C426 C417 C427 C425 7(3)
N14 C40 C427 C426 109.9(19)
N15 C40 C427 C426 81.4(17)
S11 C40 C427 C426 -96.3(16)
N14 C40 C427 C417 31.4(11)
N15 C40 C427 C417 2.8(6)
C426 C40 C427 C417 -78.6(17)
S11 C40 C427 C417 -174.8(3)
N14 C40 C427 C425 49.9(14)
N15 C40 C427 C425 21.3(11)
C426 C40 C427 C425 -60.0(18)
S11 C40 C427 C425 -156.3(10)
C417 C425 C427 C426 173(4)
C1 C425 C427 C426 -111(2)
C1 C425 C427 C417 76(3)
C426 C425 C427 C417 -173(4)
C417 C425 C427 C40 -123(3)
C1 C425 C427 C40 -47.3(19)
C426 C425 C427 C40 64.1(17)
O125 C206 C513 C614 32.2(4)
C124 C148 C518 C913 -0.2(4)
O125 C172 C614 C513 9.6(5)
C206 C513 C614 C172 -24.9(5)
C124 O92 C913 C518 39.0(4)
C148 C518 C913 O92 -23.3(4)
B31 C20 B17 B113 101.7(2)
B30 C20 B17 B113 -38.22(17)
B55 C20 B17 B113 63.4(2)
C50 C20 B17 B113 0.0(2)
P12 C20 B17 B113 -139.20(17)
B31 C20 B17 B129 38.50(18)
B30 C20 B17 B129 -101.4(2)
B55 C20 B17 B129 0.2(3)
C50 C20 B17 B129 -63.2(2)
P12 C20 B17 B129 157.61(16)
B30 C20 B17 B31 -139.90(19)
B55 C20 B17 B31 -38.30(19)
C50 C20 B17 B31 -101.68(18)
P12 C20 B17 B31 119.1(2)
B31 C20 B17 B30 139.90(19)
B55 C20 B17 B30 101.6(2)
C50 C20 B17 B30 38.23(16)
P12 C20 B17 B30 -100.98(19)
B106 C5 B26 B48 -101.5(2)
B37 C5 B26 B48 38.41(17)
B38 C5 B26 B48 -63.5(2)
C33 C5 B26 B48 -0.1(2)
P17 C5 B26 B48 140.32(17)
B106 C5 B26 B93 -38.44(18)
B37 C5 B26 B93 101.5(2)
B38 C5 B26 B93 -0.4(3)
C33 C5 B26 B93 63.0(2)
P17 C5 B26 B93 -156.61(17)
B37 C5 B26 B106 139.92(19)
B38 C5 B26 B106 38.00(19)
C33 C5 B26 B106 101.44(18)
P17 C5 B26 B106 -118.2(2)
B106 C5 B26 B37 -139.92(19)
B38 C5 B26 B37 -101.9(2)
C33 C5 B26 B37 -38.49(16)
P17 C5 B26 B37 101.91(19)
B31 C20 B30 C50 98.19(19)
B17 C20 B30 C50 137.16(17)
B55 C20 B30 C50 29.58(16)
P12 C20 B30 C50 -104.83(15)
B31 C20 B30 B113 -1.3(2)
B17 C20 B30 B113 37.67(17)
B55 C20 B30 B113 -69.9(2)
C50 C20 B30 B113 -99.49(18)
P12 C20 B30 B113 155.68(15)
B31 C20 B30 B17 -38.97(18)
B55 C20 B30 B17 -107.58(19)
C50 C20 B30 B17 -137.16(17)
P12 C20 B30 B17 118.01(17)
B31 C20 B30 B144 60.7(2)
B17 C20 B30 B144 99.68(19)
B55 C20 B30 B144 -7.9(2)
C50 C20 B30 B144 -37.48(15)
P12 C20 B30 B144 -142.31(15)
B107 C50 B30 C20 -97.88(19)
B144 C50 B30 C20 -136.75(18)
B55 C50 B30 C20 -29.35(16)
P15 C50 B30 C20 103.63(16)
B107 C50 B30 B113 1.6(2)
B144 C50 B30 B113 -37.24(17)
B55 C50 B30 B113 70.2(2)
C20 C50 B30 B113 99.51(18)
P15 C50 B30 B113 -156.87(16)
B107 C50 B30 B17 -60.5(2)
B144 C50 B30 B17 -99.36(19)
B55 C50 B30 B17 8.0(2)
C20 C50 B30 B17 37.39(15)
P15 C50 B30 B17 141.02(15)
B107 C50 B30 B144 38.87(19)
B55 C50 B30 B144 107.40(19)
C20 C50 B30 B144 136.75(18)
P15 C50 B30 B144 -119.63(19)
B113 B17 B30 C20 136.68(19)
B129 B17 B30 C20 97.72(19)
B31 B17 B30 C20 34.89(16)
C20 B17 B30 C50 -39.58(16)
B113 B17 B30 C50 97.10(19)
B129 B17 B30 C50 58.1(2)
B31 B17 B30 C50 -4.7(2)
C20 B17 B30 B113 -136.68(19)
B129 B17 B30 B113 -38.96(18)
B31 B17 B30 B113 -101.8(2)
C20 B17 B30 B144 -100.50(19)
B113 B17 B30 B144 36.18(18)
B129 B17 B30 B144 -2.8(2)
B31 B17 B30 B144 -65.6(2)
B17 C20 B31 B123 -101.9(2)
B30 C20 B31 B123 -62.8(2)
B55 C20 B31 B123 38.69(18)
C50 C20 B31 B123 0.9(2)
P12 C20 B31 B123 144.26(18)
B17 C20 B31 B129 -38.67(18)
B30 C20 B31 B129 0.4(3)
B55 C20 B31 B129 101.9(2)
C50 C20 B31 B129 64.2(2)
P12 C20 B31 B129 -152.50(17)
B30 C20 B31 B17 39.09(19)
B55 C20 B31 B17 140.60(19)
C50 C20 B31 B17 102.83(18)
P12 C20 B31 B17 -113.8(2)
B17 C20 B31 B55 -140.60(19)
B30 C20 B31 B55 -101.5(2)
C50 C20 B31 B55 -37.77(16)
P12 C20 B31 B55 105.6(2)
B113 B17 B31 C20 -98.13(19)
B129 B17 B31 C20 -136.0(2)
B30 B17 B31 C20 -34.96(16)
C20 B17 B31 B123 98.45(19)
B113 B17 B31 B123 0.3(2)
B129 B17 B31 B123 -37.59(18)
B30 B17 B31 B123 63.5(2)
C20 B17 B31 B129 136.0(2)
B113 B17 B31 B129 37.91(18)
B30 B17 B31 B129 101.1(2)
C20 B17 B31 B55 34.75(16)
B113 B17 B31 B55 -63.4(2)
B129 B17 B31 B55 -101.3(2)
B30 B17 B31 B55 -0.2(2)
B26 C5 B37 C33 -136.83(18)
B106 C5 B37 C33 -98.08(19)
B38 C5 B37 C33 -29.92(16)
P17 C5 B37 C33 105.92(15)
B26 C5 B37 B48 -37.90(18)
B106 C5 B37 B48 0.8(2)
B38 C5 B37 B48 69.0(2)
C33 C5 B37 B48 98.93(18)
P17 C5 B37 B48 -155.15(15)
B106 C5 B37 B26 38.75(19)
B38 C5 B37 B26 106.91(19)
C33 C5 B37 B26 136.83(18)
P17 C5 B37 B26 -117.25(17)
B26 C5 B37 B85 -99.96(19)
B106 C5 B37 B85 -61.2(2)
B38 C5 B37 B85 6.9(2)
C33 C5 B37 B85 36.87(15)
P17 C5 B37 B85 142.79(15)
B61 C33 B37 C5 99.07(19)
B85 C33 B37 C5 137.28(18)
B38 C33 B37 C5 29.93(16)
P16 C33 B37 C5 -102.65(16)
B61 C33 B37 B48 -0.4(2)
B85 C33 B37 B48 37.77(18)
B38 C33 B37 B48 -69.6(2)
C5 C33 B37 B48 -99.51(19)
P16 C33 B37 B48 157.83(16)
B61 C33 B37 B26 61.6(2)
B85 C33 B37 B26 99.86(19)
B38 C33 B37 B26 -7.5(2)
C5 C33 B37 B26 -37.42(16)
P16 C33 B37 B26 -140.08(16)
B61 C33 B37 B85 -38.21(19)
B38 C33 B37 B85 -107.36(19)
C5 C33 B37 B85 -137.28(18)
P16 C33 B37 B85 120.06(19)
B48 B26 B37 C5 -136.49(19)
B93 B26 B37 C5 -98.0(2)
B106 B26 B37 C5 -35.13(16)
C5 B26 B37 C33 39.31(16)
B48 B26 B37 C33 -97.17(19)
B93 B26 B37 C33 -58.7(2)
B106 B26 B37 C33 4.2(2)
C5 B26 B37 B48 136.49(19)
B93 B26 B37 B48 38.44(18)
B106 B26 B37 B48 101.4(2)
C5 B26 B37 B85 99.94(19)
B48 B26 B37 B85 -36.55(18)
B93 B26 B37 B85 1.9(2)
B106 B26 B37 B85 64.8(2)
B61 C33 B38 C5 -137.39(17)
B85 C33 B38 C5 -98.41(18)
B37 C33 B38 C5 -29.80(16)
P16 C33 B38 C5 104.98(16)
B61 C33 B38 B103 -37.74(17)
B85 C33 B38 B103 1.2(2)
B37 C33 B38 B103 69.9(2)
C5 C33 B38 B103 99.65(18)
P16 C33 B38 B103 -155.37(15)
B61 C33 B38 B106 -99.79(19)
B85 C33 B38 B106 -60.8(2)
B37 C33 B38 B106 7.8(2)
C5 C33 B38 B106 37.59(15)
P16 C33 B38 B106 142.58(15)
B85 C33 B38 B61 38.98(18)
B37 C33 B38 B61 107.59(19)
C5 C33 B38 B61 137.39(17)
P16 C33 B38 B61 -117.63(17)
B26 C5 B38 C33 98.75(19)
B106 C5 B38 C33 136.87(18)
B37 C5 B38 C33 30.09(16)
P17 C5 B38 C33 -103.64(16)
B26 C5 B38 B103 -0.3(2)
B106 C5 B38 B103 37.86(18)
B37 C5 B38 B103 -68.9(2)
C33 C5 B38 B103 -99.01(19)
P17 C5 B38 B103 157.35(16)
B26 C5 B38 B106 -38.12(19)
B37 C5 B38 B106 -106.78(19)
C33 C5 B38 B106 -136.87(18)
P17 C5 B38 B106 119.49(19)
B26 C5 B38 B61 61.9(2)
B106 C5 B38 B61 100.03(19)
B37 C5 B38 B61 -6.7(2)
C33 C5 B38 B61 -36.84(15)
P17 C5 B38 B61 -140.48(16)
C5 B26 B48 B85 -0.3(3)
B93 B26 B48 B85 -99.5(2)
B106 B26 B48 B85 -62.0(2)
B37 B26 B48 B85 37.60(18)
C5 B26 B48 B37 -37.93(17)
B93 B26 B48 B37 -137.05(19)
B106 B26 B48 B37 -99.65(19)
C5 B26 B48 B93 99.1(2)
B106 B26 B48 B93 37.40(17)
B37 B26 B48 B93 137.05(19)
C5 B26 B48 B80 63.1(2)
B93 B26 B48 B80 -36.06(17)
B106 B26 B48 B80 1.3(2)
B37 B26 B48 B80 101.0(2)
C5 B37 B48 B26 37.19(17)
C33 B37 B48 B26 101.72(19)
B85 B37 B48 B26 138.7(2)
C5 B37 B48 B85 -101.46(19)
C33 B37 B48 B85 -36.94(17)
B26 B37 B48 B85 -138.7(2)
C5 B37 B48 B93 -1.1(2)
C33 B37 B48 B93 63.4(2)
B26 B37 B48 B93 -38.29(18)
B85 B37 B48 B93 100.4(2)
C5 B37 B48 B80 -63.4(2)
C33 B37 B48 B80 1.1(2)
B26 B37 B48 B80 -100.6(2)
B85 B37 B48 B80 38.06(19)
B31 C20 B55 C50 -137.16(18)
B17 C20 B55 C50 -98.83(19)
B30 C20 B55 C50 -29.77(16)
P12 C20 B55 C50 102.23(16)
B31 C20 B55 B123 -37.88(18)
B17 C20 B55 B123 0.5(2)
B30 C20 B55 B123 69.5(2)
C50 C20 B55 B123 99.28(19)
P12 C20 B55 B123 -158.49(16)
B17 C20 B55 B31 38.33(19)
B30 C20 B55 B31 107.39(19)
C50 C20 B55 B31 137.16(18)
P12 C20 B55 B31 -120.61(19)
B31 C20 B55 B107 -99.9(2)
B17 C20 B55 B107 -61.6(2)
B30 C20 B55 B107 7.5(2)
C50 C20 B55 B107 37.27(16)
P12 C20 B55 B107 139.50(16)
B107 C50 B55 C20 136.97(18)
B144 C50 B55 C20 97.40(19)
B30 C50 B55 C20 29.17(16)
P15 C50 B55 C20 -105.06(16)
B107 C50 B55 B123 37.57(18)
B144 C50 B55 B123 -2.0(2)
B30 C50 B55 B123 -70.2(2)
C20 C50 B55 B123 -99.40(19)
P15 C50 B55 B123 155.54(15)
B107 C50 B55 B31 99.6(2)
B144 C50 B55 B31 60.1(2)
B30 C50 B55 B31 -8.2(2)
C20 C50 B55 B31 -37.33(15)
P15 C50 B55 B31 -142.39(15)
B144 C50 B55 B107 -39.57(19)
B30 C50 B55 B107 -107.80(19)
C20 C50 B55 B107 -136.97(18)
P15 C50 B55 B107 117.97(18)
B123 B31 B55 C20 -136.4(2)
B129 B31 B55 C20 -97.87(19)
B17 B31 B55 C20 -34.51(16)
C20 B31 B55 C50 39.59(16)
B123 B31 B55 C50 -96.8(2)
B129 B31 B55 C50 -58.3(2)
B17 B31 B55 C50 5.1(2)
C20 B31 B55 B123 136.4(2)
B129 B31 B55 B123 38.51(18)
B17 B31 B55 B123 101.9(2)
C20 B31 B55 B107 100.46(19)
B123 B31 B55 B107 -35.93(18)
B129 B31 B55 B107 2.6(2)
B17 B31 B55 B107 65.9(2)
B38 C33 B61 B85 139.78(18)
B37 C33 B61 B85 38.27(19)
C5 C33 B61 B85 101.77(18)
P16 C33 B61 B85 -118.5(2)
B85 C33 B61 B103 -101.7(2)
B38 C33 B61 B103 38.11(17)
B37 C33 B61 B103 -63.4(2)
C5 C33 B61 B103 0.1(2)
P16 C33 B61 B103 139.82(17)
B85 C33 B61 B80 -38.69(18)
B38 C33 B61 B80 101.1(2)
B37 C33 B61 B80 -0.4(3)
C5 C33 B61 B80 63.1(2)
P16 C33 B61 B80 -157.20(17)
B85 C33 B61 B38 -139.78(18)
B37 C33 B61 B38 -101.5(2)
C5 C33 B61 B38 -38.02(16)
P16 C33 B61 B38 101.71(19)
C5 B38 B61 C33 38.91(16)
B103 B38 B61 C33 136.60(19)
B106 B38 B61 C33 100.26(19)
C33 B38 B61 B85 -35.12(16)
C5 B38 B61 B85 3.8(2)
B103 B38 B61 B85 101.5(2)
B106 B38 B61 B85 65.1(2)
C33 B38 B61 B103 -136.60(19)
C5 B38 B61 B103 -97.69(19)
B106 B38 B61 B103 -36.34(18)
C33 B38 B61 B80 -98.19(19)
C5 B38 B61 B80 -59.3(2)
B103 B38 B61 B80 38.41(18)
B106 B38 B61 B80 2.1(2)
C33 B61 B80 B93 -62.6(2)
B85 B61 B80 B93 -100.6(2)
B103 B61 B80 B93 37.12(18)
B38 B61 B80 B93 -1.0(2)
C33 B61 B80 B85 38.02(18)
B103 B61 B80 B85 137.8(2)
B38 B61 B80 B85 99.6(2)
C33 B61 B80 B103 -99.7(2)
B85 B61 B80 B103 -137.8(2)
B38 B61 B80 B103 -38.12(17)
C33 B61 B80 B48 1.1(3)
B85 B61 B80 B48 -36.91(18)
B103 B61 B80 B48 100.9(2)
B38 B61 B80 B48 62.7(2)
B26 B48 B80 B93 36.48(17)
B85 B48 B80 B93 138.9(2)
B37 B48 B80 B93 100.4(2)
B26 B48 B80 B85 -102.4(2)
B37 B48 B80 B85 -38.46(18)
B93 B48 B80 B85 -138.9(2)
B26 B48 B80 B61 -65.3(2)
B85 B48 B80 B61 37.06(18)
B37 B48 B80 B61 -1.4(3)
B93 B48 B80 B61 -101.8(2)
B26 B48 B80 B103 -2.3(2)
B85 B48 B80 B103 100.1(2)
B37 B48 B80 B103 61.6(2)
B93 B48 B80 B103 -38.78(18)
B61 C33 B85 B48 102.2(2)
B38 C33 B85 B48 63.0(2)
B37 C33 B85 B48 -38.40(17)
C5 C33 B85 B48 -0.7(2)
P16 C33 B85 B48 -144.24(17)
B38 C33 B85 B61 -39.23(18)
B37 C33 B85 B61 -140.63(19)
C5 C33 B85 B61 -102.88(18)
P16 C33 B85 B61 113.5(2)
B61 C33 B85 B80 38.77(18)
B38 C33 B85 B80 -0.5(2)
B37 C33 B85 B80 -101.9(2)
C5 C33 B85 B80 -64.1(2)
P16 C33 B85 B80 152.30(17)
B61 C33 B85 B37 140.63(19)
B38 C33 B85 B37 101.40(19)
C5 C33 B85 B37 37.75(16)
P16 C33 B85 B37 -105.8(2)
B26 B48 B85 C33 0.6(3)
B37 B48 B85 C33 38.13(17)
B93 B48 B85 C33 -62.9(2)
B80 B48 B85 C33 -99.1(2)
B26 B48 B85 B61 62.3(2)
B37 B48 B85 B61 99.8(2)
B93 B48 B85 B61 -1.3(2)
B80 B48 B85 B61 -37.49(18)
B26 B48 B85 B80 99.8(2)
B37 B48 B85 B80 137.3(2)
B93 B48 B85 B80 36.23(18)
B26 B48 B85 B37 -37.51(18)
B93 B48 B85 B37 -101.0(2)
B80 B48 B85 B37 -137.3(2)
B103 B61 B85 C33 98.09(19)
B80 B61 B85 C33 136.0(2)
B38 B61 B85 C33 35.23(16)
C33 B61 B85 B48 -98.3(2)
B103 B61 B85 B48 -0.2(2)
B80 B61 B85 B48 37.73(18)
B38 B61 B85 B48 -63.0(2)
C33 B61 B85 B80 -136.0(2)
B103 B61 B85 B80 -37.89(18)
B38 B61 B85 B80 -100.8(2)
C33 B61 B85 B37 -34.89(16)
B103 B61 B85 B37 63.2(2)
B80 B61 B85 B37 101.1(2)
B38 B61 B85 B37 0.3(2)
B93 B80 B85 C33 63.4(2)
B61 B80 B85 C33 -38.00(17)
B103 B80 B85 C33 -0.5(2)
B48 B80 B85 C33 100.4(2)
B93 B80 B85 B48 -36.96(19)
B61 B80 B85 B48 -138.4(2)
B103 B80 B85 B48 -100.9(2)
B93 B80 B85 B61 101.4(2)
B103 B80 B85 B61 37.46(18)
B48 B80 B85 B61 138.4(2)
B93 B80 B85 B37 1.2(2)
B61 B80 B85 B37 -100.2(2)
B103 B80 B85 B37 -62.8(2)
B48 B80 B85 B37 38.12(18)
C5 B37 B85 C33 -38.91(16)
B48 B37 B85 C33 -136.5(2)
B26 B37 B85 C33 -99.91(19)
C5 B37 B85 B48 97.59(19)
C33 B37 B85 B48 136.5(2)
B26 B37 B85 B48 36.59(18)
C5 B37 B85 B61 -4.4(2)
C33 B37 B85 B61 34.55(16)
B48 B37 B85 B61 -102.0(2)
B26 B37 B85 B61 -65.4(2)
C5 B37 B85 B80 59.1(2)
C33 B37 B85 B80 98.0(2)
B48 B37 B85 B80 -38.47(18)
B26 B37 B85 B80 -1.9(2)
B85 B80 B93 B106 -63.9(2)
B61 B80 B93 B106 -0.5(3)
B103 B80 B93 B106 36.29(18)
B48 B80 B93 B106 -100.5(2)
B85 B80 B93 B26 0.0(3)
B61 B80 B93 B26 63.4(2)
B103 B80 B93 B26 100.2(2)
B48 B80 B93 B26 -36.61(18)
B85 B80 B93 B48 36.63(18)
B61 B80 B93 B48 100.1(2)
B103 B80 B93 B48 136.81(19)
B85 B80 B93 B103 -100.2(2)
B61 B80 B93 B103 -36.75(18)
B48 B80 B93 B103 -136.81(19)
C5 B26 B93 B80 -63.0(2)
B48 B26 B93 B80 37.08(18)
B106 B26 B93 B80 -101.0(2)
B37 B26 B93 B80 -1.2(2)
C5 B26 B93 B106 37.95(18)
B48 B26 B93 B106 138.0(2)
B37 B26 B93 B106 99.8(2)
C5 B26 B93 B48 -100.1(2)
B106 B26 B93 B48 -138.0(2)
B37 B26 B93 B48 -38.28(18)
C5 B26 B93 B103 1.0(3)
B48 B26 B93 B103 101.0(2)
B106 B26 B93 B103 -37.00(19)
B37 B26 B93 B103 62.8(2)
B26 B48 B93 B80 -139.14(19)
B85 B48 B93 B80 -36.58(17)
B37 B48 B93 B80 -100.6(2)
B26 B48 B93 B106 -37.54(18)
B85 B48 B93 B106 65.0(2)
B37 B48 B93 B106 1.0(3)
B80 B48 B93 B106 101.6(2)
B85 B48 B93 B26 102.6(2)
B37 B48 B93 B26 38.53(18)
B80 B48 B93 B26 139.14(19)
B26 B48 B93 B103 -100.4(2)
B85 B48 B93 B103 2.2(2)
B37 B48 B93 B103 -61.8(2)
B80 B48 B93 B103 38.78(18)
C33 B61 B103 B106 -0.4(2)
B85 B61 B103 B106 -61.9(2)
B80 B61 B103 B106 -99.7(2)
B38 B61 B103 B106 37.31(18)
C33 B61 B103 B38 -37.71(17)
B85 B61 B103 B38 -99.22(19)
B80 B61 B103 B38 -136.97(19)
C33 B61 B103 B80 99.3(2)
B85 B61 B103 B80 37.75(18)
B38 B61 B103 B80 136.97(19)
C33 B61 B103 B93 63.0(2)
B85 B61 B103 B93 1.5(2)
B80 B61 B103 B93 -36.23(18)
B38 B61 B103 B93 100.7(2)
C33 B38 B103 B106 -102.03(19)
C5 B38 B103 B106 -37.33(17)
B61 B38 B103 B106 -138.9(2)
C33 B38 B103 B61 36.90(16)
C5 B38 B103 B61 101.60(19)
B106 B38 B103 B61 138.9(2)
C33 B38 B103 B80 -1.5(2)
C5 B38 B103 B80 63.2(2)
B106 B38 B103 B80 100.5(2)
B61 B38 B103 B80 -38.41(18)
C33 B38 B103 B93 -63.8(2)
C5 B38 B103 B93 0.9(2)
B106 B38 B103 B93 38.18(19)
B61 B38 B103 B93 -100.7(2)
B93 B80 B103 B106 -36.27(17)
B85 B80 B103 B106 65.1(2)
B61 B80 B103 B106 102.66(19)
B48 B80 B103 B106 2.4(2)
B93 B80 B103 B61 -138.94(19)
B85 B80 B103 B61 -37.52(18)
B48 B80 B103 B61 -100.29(19)
B93 B80 B103 B38 -100.1(2)
B85 B80 B103 B38 1.3(3)
B61 B80 B103 B38 38.81(18)
B48 B80 B103 B38 -61.5(2)
B85 B80 B103 B93 101.4(2)
B61 B80 B103 B93 138.94(19)
B48 B80 B103 B93 38.65(17)
B80 B93 B103 B106 139.30(19)
B26 B93 B103 B106 37.33(19)
B48 B93 B103 B106 100.4(2)
B80 B93 B103 B61 36.63(17)
B106 B93 B103 B61 -102.7(2)
B26 B93 B103 B61 -65.3(2)
B48 B93 B103 B61 -2.3(2)
B80 B93 B103 B38 100.8(2)
B106 B93 B103 B38 -38.47(18)
B26 B93 B103 B38 -1.1(3)
B48 B93 B103 B38 61.9(2)
B106 B93 B103 B80 -139.30(19)
B26 B93 B103 B80 -102.0(2)
B48 B93 B103 B80 -38.93(18)
B26 C5 B106 B103 102.1(2)
B37 C5 B106 B103 63.3(2)
B38 C5 B106 B103 -38.52(18)
C33 C5 B106 B103 -0.5(2)
P17 C5 B106 B103 -144.52(17)
B26 C5 B106 B93 38.56(18)
B37 C5 B106 B93 -0.2(3)
B38 C5 B106 B93 -102.0(2)
C33 C5 B106 B93 -64.0(2)
P17 C5 B106 B93 151.98(17)
B37 C5 B106 B26 -38.80(19)
B38 C5 B106 B26 -140.58(19)
C33 C5 B106 B26 -102.55(19)
P17 C5 B106 B26 113.4(2)
B26 C5 B106 B38 140.58(19)
B37 C5 B106 B38 101.78(19)
C33 C5 B106 B38 38.03(16)
P17 C5 B106 B38 -106.0(2)
B61 B103 B106 C5 0.6(3)
B38 B103 B106 C5 38.05(17)
B80 B103 B106 C5 -63.0(2)
B93 B103 B106 C5 -99.0(2)
B61 B103 B106 B93 99.5(2)
B38 B103 B106 B93 137.0(2)
B80 B103 B106 B93 35.94(17)
B61 B103 B106 B26 62.1(2)
B38 B103 B106 B26 99.54(19)
B80 B103 B106 B26 -1.6(2)
B93 B103 B106 B26 -37.49(17)
B61 B103 B106 B38 -37.49(18)
B80 B103 B106 B38 -101.1(2)
B93 B103 B106 B38 -137.0(2)
B80 B93 B106 C5 63.8(2)
B26 B93 B106 C5 -37.77(17)
B48 B93 B106 C5 -0.5(3)
B103 B93 B106 C5 100.5(2)
B80 B93 B106 B103 -36.71(18)
B26 B93 B106 B103 -138.3(2)
B48 B93 B106 B103 -101.0(2)
B80 B93 B106 B26 101.6(2)
B48 B93 B106 B26 37.29(18)
B103 B93 B106 B26 138.3(2)
B80 B93 B106 B38 1.8(3)
B26 B93 B106 B38 -99.8(2)
B48 B93 B106 B38 -62.5(2)
B103 B93 B106 B38 38.47(18)
B48 B26 B106 C5 98.48(19)
B93 B26 B106 C5 136.2(2)
B37 B26 B106 C5 35.23(17)
C5 B26 B106 B103 -98.4(2)
B48 B26 B106 B103 0.1(2)
B93 B26 B106 B103 37.80(18)
B37 B26 B106 B103 -63.1(2)
C5 B26 B106 B93 -136.2(2)
B48 B26 B106 B93 -37.67(18)
B37 B26 B106 B93 -100.9(2)
C5 B26 B106 B38 -34.79(17)
B48 B26 B106 B38 63.7(2)
B93 B26 B106 B38 101.4(2)
B37 B26 B106 B38 0.4(2)
C33 B38 B106 C5 -39.41(16)
B103 B38 B106 C5 -136.5(2)
B61 B38 B106 C5 -100.15(19)
C33 B38 B106 B103 97.10(19)
C5 B38 B106 B103 136.5(2)
B61 B38 B106 B103 36.37(18)
C33 B38 B106 B93 58.4(2)
C5 B38 B106 B93 97.8(2)
B103 B38 B106 B93 -38.73(18)
B61 B38 B106 B93 -2.4(2)
C33 B38 B106 B26 -5.0(2)
C5 B38 B106 B26 34.46(17)
B103 B38 B106 B26 -102.1(2)
B61 B38 B106 B26 -65.7(2)
B144 C50 B107 B123 100.8(2)
B55 C50 B107 B123 -38.39(18)
B30 C50 B107 B123 62.0(2)
C20 C50 B107 B123 -0.5(2)
P15 C50 B107 B123 -141.31(18)
B55 C50 B107 B144 -139.20(19)
B30 C50 B107 B144 -38.79(19)
C20 C50 B107 B144 -101.29(18)
P15 C50 B107 B144 117.9(2)
B144 C50 B107 B112 37.93(18)
B55 C50 B107 B112 -101.3(2)
B30 C50 B107 B112 -0.9(3)
C20 C50 B107 B112 -63.4(2)
P15 C50 B107 B112 155.80(17)
B144 C50 B107 B55 139.20(19)
B30 C50 B107 B55 100.4(2)
C20 C50 B107 B55 37.91(16)
P15 C50 B107 B55 -102.9(2)
C20 B55 B107 C50 -39.67(16)
B123 B55 B107 C50 -136.72(19)
B31 B55 B107 C50 -100.78(19)
C20 B55 B107 B123 97.04(19)
C50 B55 B107 B123 136.72(19)
B31 B55 B107 B123 35.94(18)
C20 B55 B107 B144 -4.0(2)
C50 B55 B107 B144 35.64(17)
B123 B55 B107 B144 -101.1(2)
B31 B55 B107 B144 -65.1(2)
C20 B55 B107 B112 58.5(2)
C50 B55 B107 B112 98.2(2)
B123 B55 B107 B112 -38.53(18)
B31 B55 B107 B112 -2.6(2)
C50 B107 B112 B129 63.5(2)
B123 B107 B112 B129 -36.93(19)
B144 B107 B112 B129 101.1(2)
B55 B107 B112 B129 1.6(3)
C50 B107 B112 B144 -37.54(18)
B123 B107 B112 B144 -138.0(2)
B55 B107 B112 B144 -99.5(2)
C50 B107 B112 B123 100.5(2)
B144 B107 B112 B123 138.0(2)
B55 B107 B112 B123 38.56(18)
C50 B107 B112 B113 -0.3(3)
B123 B107 B112 B113 -100.8(2)
B144 B107 B112 B113 37.26(19)
B55 B107 B112 B113 -62.2(2)
C20 B17 B113 B144 0.1(2)
B129 B17 B113 B144 99.1(2)
B31 B17 B113 B144 61.5(2)
B30 B17 B113 B144 -37.40(18)
C20 B17 B113 B30 37.55(16)
B129 B17 B113 B30 136.5(2)
B31 B17 B113 B30 98.91(19)
C20 B17 B113 B129 -98.94(19)
B31 B17 B113 B129 -37.58(18)
B30 B17 B113 B129 -136.5(2)
C20 B17 B113 B112 -63.0(2)
B129 B17 B113 B112 35.95(18)
B31 B17 B113 B112 -1.6(2)
B30 B17 B113 B112 -100.5(2)
C20 B30 B113 B17 -37.07(17)
C50 B30 B113 B17 -102.49(19)
B144 B30 B113 B17 -139.0(2)
C20 B30 B113 B144 101.96(19)
C50 B30 B113 B144 36.54(17)
B17 B30 B113 B144 139.0(2)
C20 B30 B113 B129 1.6(2)
C50 B30 B113 B129 -63.8(2)
B17 B30 B113 B129 38.70(18)
B144 B30 B113 B129 -100.3(2)
C20 B30 B113 B112 63.7(2)
C50 B30 B113 B112 -1.7(2)
B17 B30 B113 B112 100.8(2)
B144 B30 B113 B112 -38.23(19)
B129 B112 B113 B17 -36.41(18)
B144 B112 B113 B17 102.8(2)
B123 B112 B113 B17 2.3(2)
B107 B112 B113 B17 65.2(2)
B129 B112 B113 B144 -139.2(2)
B123 B112 B113 B144 -100.4(2)
B107 B112 B113 B144 -37.57(19)
B129 B112 B113 B30 -100.4(2)
B144 B112 B113 B30 38.82(18)
B123 B112 B113 B30 -61.6(2)
B107 B112 B113 B30 1.3(3)
B144 B112 B113 B129 139.2(2)
B123 B112 B113 B129 38.73(18)
B107 B112 B113 B129 101.6(2)
C20 B31 B123 B107 -1.2(3)
B129 B31 B123 B107 -100.3(2)
B17 B31 B123 B107 -62.8(2)
B55 B31 B123 B107 36.88(18)
C20 B31 B123 B112 62.8(2)
B129 B31 B123 B112 -36.27(18)
B17 B31 B123 B112 1.1(2)
B55 B31 B123 B112 100.9(2)
C20 B31 B123 B129 99.0(2)
B17 B31 B123 B129 37.41(18)
B55 B31 B123 B129 137.1(2)
C20 B31 B123 B55 -38.11(17)
B129 B31 B123 B55 -137.1(2)
B17 B31 B123 B55 -99.73(19)
C50 B107 B123 B31 1.1(3)
B144 B107 B123 B31 62.7(2)
B112 B107 B123 B31 99.9(2)
B55 B107 B123 B31 -36.82(18)
C50 B107 B123 B112 -98.9(2)
B144 B107 B123 B112 -37.22(18)
B55 B107 B123 B112 -136.8(2)
C50 B107 B123 B129 -62.6(2)
B144 B107 B123 B129 -0.9(2)
B112 B107 B123 B129 36.33(18)
B55 B107 B123 B129 -100.4(2)
C50 B107 B123 B55 37.88(17)
B144 B107 B123 B55 99.54(19)
B112 B107 B123 B55 136.8(2)
B129 B112 B123 B31 36.54(18)
B144 B112 B123 B31 -65.0(2)
B107 B112 B123 B31 -102.5(2)
B113 B112 B123 B31 -2.1(2)
B129 B112 B123 B107 139.08(19)
B144 B112 B123 B107 37.56(18)
B113 B112 B123 B107 100.4(2)
B144 B112 B123 B129 -101.5(2)
B107 B112 B123 B129 -139.08(19)
B113 B112 B123 B129 -38.67(18)
B129 B112 B123 B55 100.3(2)
B144 B112 B123 B55 -1.2(3)
B107 B112 B123 B55 -38.79(18)
B113 B112 B123 B55 61.6(2)
C20 B55 B123 B31 37.22(17)
C50 B55 B123 B31 102.60(19)
B107 B55 B123 B31 139.4(2)
C20 B55 B123 B107 -102.19(19)
C50 B55 B123 B107 -36.81(17)
B31 B55 B123 B107 -139.4(2)
C20 B55 B123 B112 -63.5(2)
C50 B55 B123 B112 1.9(2)
B31 B55 B123 B112 -100.7(2)
B107 B55 B123 B112 38.71(19)
C20 B55 B123 B129 -0.9(2)
C50 B55 B123 B129 64.5(2)
B31 B55 B123 B129 -38.14(18)
B107 B55 B123 B129 101.3(2)
B144 B112 B129 B31 63.8(3)
B123 B112 B129 B31 -36.56(18)
B107 B112 B129 B31 0.0(3)
B113 B112 B129 B31 100.3(2)
B144 B112 B129 B17 0.0(3)
B123 B112 B129 B17 -100.4(2)
B107 B112 B129 B17 -63.8(2)
B113 B112 B129 B17 36.45(18)
B144 B112 B129 B123 100.4(2)
B107 B112 B129 B123 36.54(18)
B113 B112 B129 B123 136.81(19)
B144 B112 B129 B113 -36.42(18)
B123 B112 B129 B113 -136.81(19)
B107 B112 B129 B113 -100.3(2)
C20 B31 B129 B112 -63.6(2)
B123 B31 B129 B112 36.84(19)
B17 B31 B129 B112 -101.5(2)
B55 B31 B129 B112 -1.6(3)
C20 B31 B129 B17 37.94(17)
B123 B31 B129 B17 138.3(2)
B55 B31 B129 B17 99.90(19)
C20 B31 B129 B123 -100.4(2)
B17 B31 B129 B123 -138.3(2)
B55 B31 B129 B123 -38.43(18)
C20 B31 B129 B113 0.7(3)
B123 B31 B129 B113 101.1(2)
B17 B31 B129 B113 -37.29(19)
B55 B31 B129 B113 62.6(2)
C20 B17 B129 B112 63.1(2)
B113 B17 B129 B112 -37.00(19)
B31 B17 B129 B112 100.9(2)
B30 B17 B129 B112 1.7(3)
C20 B17 B129 B31 -37.83(17)
B113 B17 B129 B31 -137.9(2)
B30 B17 B129 B31 -99.16(19)
C20 B17 B129 B123 -0.8(3)
B113 B17 B129 B123 -100.8(2)
B31 B17 B129 B123 37.06(19)
B30 B17 B129 B123 -62.1(2)
C20 B17 B129 B113 100.1(2)
B31 B17 B129 B113 137.9(2)
B30 B17 B129 B113 38.73(18)
B31 B123 B129 B112 -139.05(19)
B107 B123 B129 B112 -36.78(18)
B55 B123 B129 B112 -100.7(2)
B107 B123 B129 B31 102.3(2)
B112 B123 B129 B31 139.05(19)
B55 B123 B129 B31 38.35(18)
B31 B123 B129 B17 -37.28(18)
B107 B123 B129 B17 65.0(2)
B112 B123 B129 B17 101.8(2)
B55 B123 B129 B17 1.1(3)
B31 B123 B129 B113 -100.1(2)
B107 B123 B129 B113 2.1(2)
B112 B123 B129 B113 38.91(18)
B55 B123 B129 B113 -61.8(2)
B17 B113 B129 B112 139.2(2)
B144 B113 B129 B112 36.15(18)
B30 B113 B129 B112 100.2(2)
B17 B113 B129 B31 37.58(18)
B144 B113 B129 B31 -65.5(2)
B30 B113 B129 B31 -1.4(3)
B112 B113 B129 B31 -101.6(2)
B144 B113 B129 B17 -103.1(2)
B30 B113 B129 B17 -39.01(18)
B112 B113 B129 B17 -139.2(2)
B17 B113 B129 B123 100.5(2)
B144 B113 B129 B123 -2.5(2)
B30 B113 B129 B123 61.5(2)
B112 B113 B129 B123 -38.68(18)
B107 C50 B144 B112 -38.32(18)
B55 C50 B144 B112 1.3(3)
B30 C50 B144 B112 101.7(2)
C20 C50 B144 B112 64.1(2)
P15 C50 B144 B112 -153.08(17)
B107 C50 B144 B113 -102.1(2)
B55 C50 B144 B113 -62.6(2)
B30 C50 B144 B113 37.91(17)
C20 C50 B144 B113 0.2(2)
P15 C50 B144 B113 143.10(18)
B55 C50 B144 B107 39.57(19)
B30 C50 B144 B107 140.05(19)
C20 C50 B144 B107 102.38(18)
P15 C50 B144 B107 -114.8(2)
B107 C50 B144 B30 -140.05(19)
B55 C50 B144 B30 -100.5(2)
C20 C50 B144 B30 -37.68(16)
P15 C50 B144 B30 105.19(19)
B129 B112 B144 C50 -63.9(2)
B123 B112 B144 C50 0.0(3)
B107 B112 B144 C50 37.31(17)
B113 B112 B144 C50 -100.7(2)
B129 B112 B144 B113 36.77(19)
B123 B112 B144 B113 100.7(2)
B107 B112 B144 B113 138.0(2)
B129 B112 B144 B107 -101.2(2)
B123 B112 B144 B107 -37.27(19)
B113 B112 B144 B107 -138.0(2)
B129 B112 B144 B30 -1.8(3)
B123 B112 B144 B30 62.2(2)
B107 B112 B144 B30 99.4(2)
B113 B112 B144 B30 -38.55(18)
B17 B113 B144 C50 -0.2(3)
B30 B113 B144 C50 -37.58(17)
B129 B113 B144 C50 63.3(2)
B112 B113 B144 C50 99.2(2)
B17 B113 B144 B112 -99.4(2)
B30 B113 B144 B112 -136.8(2)
B129 B113 B144 B112 -35.89(18)
B17 B113 B144 B107 -61.5(2)
B30 B113 B144 B107 -98.9(2)
B129 B113 B144 B107 2.0(2)
B112 B113 B144 B107 37.89(18)
B17 B113 B144 B30 37.34(18)
B129 B113 B144 B30 100.9(2)
B112 B113 B144 B30 136.8(2)
B123 B107 B144 C50 -99.1(2)
B112 B107 B144 C50 -136.6(2)
B55 B107 B144 C50 -35.82(17)
C50 B107 B144 B112 136.6(2)
B123 B107 B144 B112 37.50(18)
B55 B107 B144 B112 100.8(2)
C50 B107 B144 B113 98.4(2)
B123 B107 B144 B113 -0.7(2)
B112 B107 B144 B113 -38.20(18)
B55 B107 B144 B113 62.6(2)
C50 B107 B144 B30 35.17(16)
B123 B107 B144 B30 -64.0(2)
B112 B107 B144 B30 -101.5(2)
B55 B107 B144 B30 -0.7(2)
C20 B30 B144 C50 39.83(16)
B113 B30 B144 C50 137.18(19)
B17 B30 B144 C50 100.98(18)
C20 B30 B144 B112 -58.3(2)
C50 B30 B144 B112 -98.2(2)
B113 B30 B144 B112 39.02(19)
B17 B30 B144 B112 2.8(2)
C20 B30 B144 B113 -97.35(19)
C50 B30 B144 B113 -137.18(19)
B17 B30 B144 B113 -36.20(18)
C20 B30 B144 B107 5.1(2)
C50 B30 B144 B107 -34.70(16)
B113 B30 B144 B107 102.5(2)
B17 B30 B144 B107 66.3(2)
